data_4339374
loop_
_publ_author_name
'Park, Jaejoon'
'Hong, Seunghee'
'Moon, Dohyun'
'Park, Mira'
'Lee, Kyungjin'
'Kang, Sangmi'
'Zou, Yang'
'John, Rohith P.'
'Kim, Ghyung Hwa'
'Lah, Myoung Soo'

_publ_section_title
;
 Porous metal-organic frameworks based on metal-organic polyhedra with
 nanosized cavities as supramolecular building blocks: two-fold
 interpenetrating primitive cubic networks of [Cu6L8]12+ nanocages.
;
_journal_issue 24
_journal_name_full 'Inorganic chemistry'
_journal_page_first 10208
_journal_page_last 10213
_journal_paper_doi 10.1021/ic7013623
_journal_volume 46
_journal_year 2007
_chemical_formula_sum 'C318 H306 Cl18 Cu9 N72 O123 S14'
_chemical_formula_weight 8763.24
_chemical_name_systematic
;
 ?
;
_space_group_IT_number 147
_symmetry_cell_setting hexagonal
_symmetry_space_group_name_Hall '-P 3'
_symmetry_space_group_name_H-M 'P -3'
_atom_sites_solution_hydrogens geom
_atom_sites_solution_primary direct
_atom_sites_solution_secondary difmap
_audit_creation_method SHELXL-97
_cell_angle_alpha 90.00
_cell_angle_beta 90.00
_cell_angle_gamma 120.00
_cell_formula_units_Z 6
_cell_length_a 67.645(10)
_cell_length_b 67.645(10)
_cell_length_c 21.559(4)
_cell_measurement_reflns_used 83600
_cell_measurement_temperature 100(2)
_cell_measurement_theta_max 20.79
_cell_measurement_theta_min 0.91
_cell_volume 85434(2)
_computing_cell_refinement HKL2000
_computing_data_collection 'PAL ADSC Quantum-210 ADX Program'
_computing_data_reduction HKL2000
_computing_structure_refinement 'Bruker SHELXTL'
_computing_structure_solution 'Bruker SHELXTL'
_diffrn_ambient_temperature 100(2)
_diffrn_measured_fraction_theta_full 0.853
_diffrn_measured_fraction_theta_max 0.853
_diffrn_measurement_device_type 'CCD area detector'
_diffrn_measurement_method 'phi scans'
_diffrn_radiation_monochromator 'Pt coated Si double crystal'
_diffrn_radiation_source 'Fixed gap multiple wiggler beamline'
_diffrn_radiation_type ?synchrotronsynchrotron
_diffrn_radiation_wavelength 0.70000
_diffrn_reflns_av_R_equivalents 0.1111
_diffrn_reflns_av_sigmaI/netI 0.1982
_diffrn_reflns_limit_h_max 68
_diffrn_reflns_limit_h_min -67
_diffrn_reflns_limit_k_max 67
_diffrn_reflns_limit_k_min -67
_diffrn_reflns_limit_l_max 0
_diffrn_reflns_limit_l_min -21
_diffrn_reflns_number 83600
_diffrn_reflns_theta_full 20.79
_diffrn_reflns_theta_max 20.79
_diffrn_reflns_theta_min 0.91
_exptl_absorpt_coefficient_mu 0.491
_exptl_absorpt_correction_T_max 0.9082
_exptl_absorpt_correction_T_min 0.8279
_exptl_absorpt_correction_type empirical
_exptl_absorpt_process_details HKL2000-Scalepack
_exptl_crystal_colour blue
_exptl_crystal_density_diffrn 0.941
_exptl_crystal_density_method 'not measured'
_exptl_crystal_description block
_exptl_crystal_F_000 26958
_exptl_crystal_size_max 0.40
_exptl_crystal_size_mid 0.25
_exptl_crystal_size_min 0.20
_refine_diff_density_max 0.765
_refine_diff_density_min -0.591
_refine_diff_density_rms 0.089
_refine_ls_extinction_method none
_refine_ls_goodness_of_fit_ref 0.852
_refine_ls_hydrogen_treatment mixed
_refine_ls_matrix_type full
_refine_ls_number_parameters 2749
_refine_ls_number_reflns 53033
_refine_ls_number_restraints 208
_refine_ls_restrained_S_all 0.902
_refine_ls_R_factor_all 0.2092
_refine_ls_R_factor_gt 0.1307
_refine_ls_shift/su_max 0.002
_refine_ls_shift/su_mean 0.000
_refine_ls_structure_factor_coef Fsqd
_refine_ls_weighting_details 'calc w=1/[\s^2^(Fo^2^)+(0.2000P)^2^+0.0000P] where P=(Fo^2^+2Fc^2^)/3'
_refine_ls_weighting_scheme calc
_refine_ls_wR_factor_gt 0.3274
_refine_ls_wR_factor_ref 0.3634
_reflns_number_gt 16997
_reflns_number_total 53033
_reflns_threshold_expression >2sigma(I)
_cod_data_source_file ic7013623-file001.cif
_cod_data_source_block structure1
_cod_depositor_comments
;
The following automatic conversions were performed:

'_symmetry_cell_setting' value 'Hexagonal' changed to 'hexagonal'
according to
/usr/data/users/saulius/automatic-downloads/retrospective/ACS/lib/dictionaries/cif_core.dic
dictionary named 'cif_core.dic' version 2.4.2 from 2011-04-26.

Automatic conversion script
Id: cif_fix_values 2281 2013-09-26 08:29:07Z andrius 
;
_cod_original_cell_volume 85433(24)
_cod_original_sg_symbol_H-M P-3
_cod_database_code 4339374

loop_
_symmetry_equiv_pos_as_xyz
'x, y, z'
'-y, x-y, z'
'-x+y, -x, z'
'-x, -y, -z'
'y, -x+y, -z'
'x-y, x, -z'

loop_
_atom_site_label
_atom_site_type_symbol
_atom_site_fract_x
_atom_site_fract_y
_atom_site_fract_z
_atom_site_U_iso_or_equiv
_atom_site_adp_type
_atom_site_occupancy
_atom_site_symmetry_multiplicity
_atom_site_calc_flag
_atom_site_refinement_flags
_atom_site_disorder_assembly
_atom_site_disorder_group
Cu1 Cu 1.11435(3) 0.33078(3) 0.90681(8) 0.0807(5) Uani 1 1 d . . .
Cu2 Cu 0.87372(3) 0.32776(4) 0.39440(8) 0.1022(6) Uani 1 1 d . A .
Cu3 Cu 0.87944(3) 0.21499(3) 0.92085(9) 0.0899(6) Uani 1 1 d . . .
Cu4 Cu 0.99365(4) 0.21065(4) 0.38423(10) 0.1318(8) Uani 1 1 d . . .
Cu5 Cu 1.10876(3) 0.44485(3) 0.36484(9) 0.1074(7) Uani 1 1 d . B .
Cu6 Cu 1.00012(3) 0.45199(3) 0.90768(8) 0.0916(6) Uani 1 1 d . . .
S1 S 1.07168(10) 0.32892(9) 0.7976(3) 0.167(2) Uani 1 1 d D . .
O1 O 1.08539(14) 0.32852(13) 0.8486(4) 0.084(3) Uani 1 1 d D . .
C1 C 1.0583(3) 0.3016(2) 0.7583(8) 0.141(6) Uiso 1 1 d D . .
C2 C 1.0502(3) 0.3338(4) 0.8268(11) 0.203(9) Uiso 1 1 d D . .
S21 S 0.92635(9) 0.33410(11) 0.4612(3) 0.097(2) Uani 0.65 1 d PD A 1
S22 S 0.9157(5) 0.3245(5) 0.4959(11) 0.264(14) Uiso 0.35 1 d PD A 2
O2 O 0.90150(14) 0.32808(17) 0.4527(4) 0.106(3) Uani 1 1 d D . .
C3 C 0.9246(3) 0.3067(2) 0.4581(9) 0.160(7) Uiso 1 1 d D . .
C4 C 0.9327(3) 0.3456(3) 0.5349(9) 0.153(7) Uiso 1 1 d D . .
S3 S 0.91940(9) 0.25543(10) 0.8047(3) 0.169(2) Uani 1 1 d D . .
O3 O 0.90603(13) 0.24233(14) 0.8599(4) 0.095(3) Uani 1 1 d D . .
C5 C 0.9033(4) 0.2665(4) 0.7666(10) 0.203(9) Uiso 1 1 d D . .
C6 C 0.9403(5) 0.2804(5) 0.8460(18) 0.43(3) Uiso 1 1 d D . .
S4 S 0.98890(9) 0.25732(11) 0.4586(3) 0.168(2) Uani 1 1 d D . .
O4 O 0.99565(16) 0.23959(17) 0.4473(4) 0.116(3) Uani 1 1 d D . .
C7 C 0.9817(4) 0.2540(4) 0.5394(8) 0.199(9) Uiso 1 1 d D . .
C8 C 1.0164(3) 0.2832(3) 0.4592(11) 0.190(9) Uiso 1 1 d D . .
S51 S 1.06259(10) 0.39273(10) 0.4428(3) 0.1112(19) Uani 0.75 1 d PD B 1
S52 S 1.0642(4) 0.4087(5) 0.4874(12) 0.284(18) Uiso 0.25 1 d PD B 2
O5 O 1.08133(18) 0.41716(17) 0.4350(5) 0.125(4) Uani 1 1 d D . .
C9 C 1.0680(3) 0.3868(3) 0.5208(7) 0.161(7) Uiso 1 1 d D . .
C10 C 1.0366(3) 0.3933(4) 0.4523(12) 0.231(11) Uiso 1 1 d D . .
S6 S 0.99905(11) 0.40995(11) 0.7973(4) 0.189(3) Uani 1 1 d D . .
O6 O 0.99999(13) 0.42464(13) 0.8481(4) 0.083(3) Uani 1 1 d D . .
C11 C 0.9970(5) 0.3853(4) 0.8295(13) 0.267(13) Uiso 1 1 d D . .
C12 C 1.0255(3) 0.4255(4) 0.7577(11) 0.231(11) Uiso 1 1 d D . .
O1A O 1.05497(18) 0.2203(2) 0.7751(6) 0.159(5) Uani 1 1 d . . .
O2A O 0.97301(17) 0.19818(18) 0.9499(5) 0.109(3) Uani 1 1 d . . .
O3A O 0.95640(17) 0.1632(2) 0.6856(6) 0.174(5) Uani 1 1 d D . .
N4A N 1.05395(18) 0.2465(2) 0.8402(5) 0.089(3) Uani 1 1 d . . .
N5A N 0.94660(18) 0.20103(18) 0.8841(6) 0.098(4) Uani 1 1 d . . .
N6A N 0.98476(11) 0.19318(9) 0.6271(3) 0.126(5) Uani 1 1 d D . .
C1A C 1.01826(11) 0.21441(9) 0.8064(3) 0.107(5) Uani 1 1 d R . .
C2A C 1.00433(11) 0.21308(9) 0.8555(3) 0.099(5) Uani 1 1 d R . .
C3A C 0.98080(11) 0.20200(9) 0.8478(3) 0.078(4) Uani 1 1 d R . .
C4A C 0.97118(11) 0.19225(9) 0.7909(3) 0.108(5) Uani 1 1 d R . .
C5A C 0.98510(11) 0.19359(9) 0.7418(3) 0.114(6) Uani 1 1 d R . .
C6A C 1.00864(11) 0.20467(9) 0.7495(3) 0.113(6) Uani 1 1 d R . .
C7A C 1.04302(12) 0.22557(11) 0.8061(2) 0.108(5) Uani 1 1 d . . .
C8A C 1.07913(12) 0.26230(11) 0.8484(2) 0.082(4) Uani 1 1 d R . .
C9A C 1.08464(12) 0.28397(11) 0.8686(2) 0.074(4) Uani 1 1 d R . .
N1A N 1.10738(12) 0.30082(11) 0.8752(2) 0.090(3) Uani 1 1 d R . .
C10A C 1.12461(12) 0.29599(11) 0.8616(2) 0.096(5) Uani 1 1 d R . .
C11A C 1.11910(12) 0.27432(11) 0.8414(2) 0.105(5) Uani 1 1 d R . .
C12A C 1.09636(12) 0.25747(11) 0.8348(2) 0.122(6) Uani 1 1 d R . .
C13A C 0.96859(7) 0.20375(7) 0.9025(2) 0.104(6) Uani 1 1 d . . .
C14A C 0.93377(7) 0.19982(7) 0.9313(2) 0.067(4) Uani 1 1 d R . .
C15A C 0.91935(7) 0.20736(7) 0.9095(2) 0.101(5) Uani 1 1 d R . .
N2A N 0.90231(7) 0.20640(7) 0.9476(2) 0.085(3) Uani 1 1 d R . .
C16A C 0.89970(7) 0.19789(7) 1.0075(2) 0.081(4) Uani 1 1 d R . .
C17A C 0.91412(7) 0.19035(7) 1.0294(2) 0.117(6) Uani 1 1 d R . .
C18A C 0.93115(7) 0.19131(7) 0.9913(2) 0.098(5) Uani 1 1 d R . .
C19A C 0.97629(7) 0.17942(7) 0.6934(2) 0.242(13) Uiso 1 1 d RD . .
C20A C 0.97887(7) 0.18285(7) 0.5648(2) 0.090(4) Uani 1 1 d R . .
C21A C 0.98718(7) 0.19752(7) 0.5142(2) 0.115(6) Uani 1 1 d R . .
N3A N 0.97994(7) 0.18915(7) 0.4547(2) 0.126(5) Uani 1 1 d R . .
C22A C 0.96439(7) 0.16612(7) 0.4457(2) 0.189(11) Uani 1 1 d R . .
C23A C 0.95608(7) 0.15146(7) 0.4963(2) 0.184(10) Uani 1 1 d R . .
C24A C 0.96332(7) 0.15982(7) 0.5558(2) 0.148(7) Uani 1 1 d R . .
O1B O 1.1062(2) 0.3129(2) 0.6767(5) 0.156(5) Uani 1 1 d . . .
O2B O 1.06279(19) 0.2887(2) 0.4096(7) 0.158(5) Uani 1 1 d . . .
O3B O 1.1179(2) 0.38752(17) 0.4907(5) 0.125(4) Uani 1 1 d D . .
N4B N 1.1373(2) 0.3501(2) 0.6649(7) 0.126(6) Uani 1 1 d . . .
N5B N 1.0772(2) 0.2688(3) 0.4723(6) 0.111(5) Uani 1 1 d . . .
N6B N 1.12473(10) 0.37411(13) 0.3913(3) 0.101(4) Uani 1 1 d D . .
C1B C 1.11138(10) 0.32945(13) 0.5797(3) 0.103(5) Uani 1 1 d R . .
C2B C 1.09718(10) 0.30910(13) 0.5491(3) 0.121(6) Uani 1 1 d R . .
C3B C 1.09086(10) 0.30946(13) 0.4879(3) 0.110(5) Uani 1 1 d R . .
C4B C 1.09873(10) 0.33016(13) 0.4574(3) 0.107(5) Uani 1 1 d R . .
C5B C 1.11292(10) 0.35052(13) 0.4881(3) 0.136(7) Uani 1 1 d R . .
C6B C 1.11924(10) 0.35016(13) 0.5492(3) 0.101(5) Uani 1 1 d R . .
C7B C 1.12060(12) 0.33187(11) 0.6406(3) 0.125(8) Uani 1 1 d . . .
C8B C 1.14373(12) 0.35061(11) 0.7315(3) 0.104(5) Uani 1 1 d R . .
C9B C 1.12971(12) 0.33927(11) 0.7817(3) 0.096(5) Uani 1 1 d R . .
N1B N 1.13764(12) 0.34606(11) 0.8419(3) 0.094(4) Uani 1 1 d R . .
C10B C 1.15958(12) 0.36417(11) 0.8518(3) 0.101(5) Uani 1 1 d R . .
C11B C 1.17361(12) 0.37551(11) 0.8015(3) 0.130(7) Uani 1 1 d R . .
C12B C 1.16567(12) 0.36873(11) 0.7414(3) 0.142(7) Uani 1 1 d R . .
C13B C 1.07690(14) 0.28755(17) 0.4472(3) 0.117(7) Uani 1 1 d . . .
C14B C 1.06254(14) 0.24649(17) 0.4543(3) 0.125(6) Uani 1 1 d R . .
C15B C 1.04096(14) 0.24146(17) 0.4345(3) 0.132(7) Uani 1 1 d R . .
N2B N 1.02562(14) 0.21974(17) 0.4127(3) 0.127(5) Uani 1 1 d R . .
C16B C 1.03187(14) 0.20305(17) 0.4106(3) 0.148(7) Uani 1 1 d R . .
C17B C 1.05345(14) 0.20808(17) 0.4303(3) 0.199(11) Uani 1 1 d R . .
C18B C 1.06879(14) 0.22980(17) 0.4522(3) 0.137(7) Uani 1 1 d R . .
C19B C 1.11970(8) 0.37367(12) 0.4618(4) 0.115(6) Uani 1 1 d D . .
C20B C 1.12459(8) 0.39030(12) 0.3502(4) 0.114(6) Uani 1 1 d R . .
C21B C 1.11688(8) 0.40477(12) 0.3705(4) 0.119(6) Uani 1 1 d R B .
N3B N 1.11712(8) 0.42099(12) 0.3304(4) 0.117(5) Uani 1 1 d R . .
C22B C 1.12509(8) 0.42273(12) 0.2700(4) 0.138(6) Uiso 1 1 d R B .
C23B C 1.13280(8) 0.40826(12) 0.2498(4) 0.149(8) Uani 1 1 d R . .
C24B C 1.13256(8) 0.39204(12) 0.2899(4) 0.152(9) Uani 1 1 d R B .
O1C O 1.1314(2) 0.44173(18) 0.9296(6) 0.130(4) Uani 1 1 d . . .
O2C O 1.1598(2) 0.4530(2) 0.6565(6) 0.169(5) Uani 1 1 d . . .
O3C O 1.10830(16) 0.50063(16) 0.7600(5) 0.115(3) Uani 1 1 d . . .
N4C N 1.12653(16) 0.41256(18) 0.8722(5) 0.074(3) Uani 1 1 d . . .
N5C N 1.1333(2) 0.4575(2) 0.6022(6) 0.106(4) Uani 1 1 d . . .
N6C N 1.08010(9) 0.47399(9) 0.8272(3) 0.103(4) Uani 1 1 d . . .
C1C C 1.12638(9) 0.44588(9) 0.8267(3) 0.103(5) Uani 1 1 d R . .
C2C C 1.13552(9) 0.44502(9) 0.7697(3) 0.155(9) Uani 1 1 d R . .
C3C C 1.13295(9) 0.45608(9) 0.7186(3) 0.112(7) Uani 1 1 d R . .
C4C C 1.12123(9) 0.46798(9) 0.7245(3) 0.097(5) Uani 1 1 d R . .
C5C C 1.11209(9) 0.46883(9) 0.7815(3) 0.090(5) Uani 1 1 d R . .
C6C C 1.11466(9) 0.45778(9) 0.8326(3) 0.079(4) Uani 1 1 d R . .
C7C C 1.12481(8) 0.43148(11) 0.8827(3) 0.132(8) Uani 1 1 d . . .
C8C C 1.12828(8) 0.39953(11) 0.9186(3) 0.073(4) Uani 1 1 d R . .
C9C C 1.12094(8) 0.37724(11) 0.9001(3) 0.084(4) Uani 1 1 d R . .
N1C N 1.12391(8) 0.36257(11) 0.9391(3) 0.087(3) Uani 1 1 d R . .
C10C C 1.13421(8) 0.37019(11) 0.9967(3) 0.110(5) Uiso 1 1 d R . .
C11C C 1.14155(8) 0.39249(11) 1.0152(3) 0.100(5) Uiso 1 1 d R . .
C12C C 1.13857(8) 0.40716(11) 0.9762(3) 0.107(5) Uani 1 1 d R . .
C13C C 1.14170(12) 0.45764(10) 0.6566(5) 0.156(10) Uani 1 1 d . . .
C14C C 1.14303(12) 0.45848(10) 0.5440(5) 0.133(8) Uani 1 1 d R . .
C15C C 1.12559(12) 0.45086(10) 0.5005(5) 0.142(8) Uani 1 1 d R B .
N2C N 1.13051(12) 0.45135(10) 0.4377(5) 0.183(9) Uani 1 1 d R . .
C16C C 1.15288(12) 0.45944(10) 0.4185(5) 0.119(6) Uani 1 1 d R B .
C17C C 1.17033(12) 0.46706(10) 0.4621(5) 0.169(10) Uani 1 1 d R . .
C18C C 1.16540(12) 0.46658(10) 0.5248(5) 0.138(7) Uani 1 1 d R B .
C19C C 1.10309(12) 0.48284(11) 0.7940(2) 0.113(6) Uani 1 1 d . . .
C20C C 1.06792(12) 0.48382(11) 0.8376(2) 0.105(5) Uani 1 1 d R . .
C21C C 1.04658(12) 0.46807(11) 0.8609(2) 0.088(4) Uani 1 1 d R . .
N3C N 1.03014(12) 0.47437(11) 0.8700(2) 0.085(3) Uani 1 1 d R . .
C22C C 1.03502(12) 0.49641(11) 0.8558(2) 0.118(6) Uani 1 1 d R . .
C23C C 1.05637(12) 0.51215(11) 0.8326(2) 0.127(6) Uani 1 1 d R . .
C24C C 1.07282(12) 0.50586(11) 0.8235(2) 0.107(5) Uani 1 1 d R . .
O1D O 1.0569(2) 0.3488(2) 0.9924(6) 0.146(5) Uani 1 1 d . . .
O2D O 0.9836(2) 0.37705(18) 1.0095(8) 0.178(6) Uani 1 1 d . . .
O3D O 0.9561(3) 0.2734(3) 1.0130(8) 0.193(7) Uani 1 1 d . . .
N4D N 1.0439(2) 0.3183(2) 1.0512(5) 0.104(5) Uani 1 1 d . . .
N5D N 1.0190(2) 0.3974(3) 1.0421(7) 0.131(5) Uani 1 1 d . . .
N6D N 0.93398(13) 0.28963(13) 1.0430(3) 0.139(5) Uani 1 1 d . . .
C1D C 1.01976(13) 0.33271(13) 1.0398(3) 0.131(7) Uani 1 1 d R . .
C2D C 1.02103(13) 0.35385(13) 1.0376(3) 0.093(5) Uani 1 1 d R . .
C3D C 1.00117(13) 0.35514(13) 1.0391(3) 0.111(6) Uani 1 1 d R . .
C4D C 0.98004(13) 0.33530(13) 1.0428(3) 0.111(6) Uani 1 1 d R . .
C5D C 0.97877(13) 0.31416(13) 1.0450(3) 0.103(5) Uani 1 1 d R . .
C6D C 0.99864(13) 0.31287(13) 1.0435(3) 0.148(8) Uani 1 1 d R . .
C7D C 1.04244(11) 0.33501(10) 1.0277(3) 0.130(7) Uani 1 1 d . . .
C8D C 1.06300(11) 0.31466(10) 1.0421(3) 0.110(5) Uani 1 1 d R . .
C9D C 1.07679(11) 0.32273(10) 0.9898(3) 0.113(5) Uani 1 1 d R . .
N1D N 1.09390(11) 0.31738(10) 0.9803(3) 0.086(3) Uani 1 1 d R . .
C10D C 1.09723(11) 0.30396(10) 1.0231(3) 0.082(4) Uiso 1 1 d R . .
C11D C 1.08345(11) 0.29589(10) 1.0755(3) 0.221(13) Uani 1 1 d R . .
C12D C 1.06634(11) 0.30125(10) 1.0850(3) 0.129(6) Uani 1 1 d R . .
C13D C 1.00187(12) 0.37948(14) 1.0342(3) 0.106(6) Uani 1 1 d . . .
C14D C 1.02448(12) 0.41932(14) 1.0291(3) 0.140(8) Uani 1 1 d R . .
C15D C 1.01152(12) 0.42413(14) 0.9884(3) 0.082(4) Uani 1 1 d R . .
N2D N 1.01553(12) 0.44631(14) 0.9830(3) 0.112(4) Uani 1 1 d R . .
C16D C 1.03250(12) 0.46369(14) 1.0183(3) 0.133(7) Uani 1 1 d R . .
C17D C 1.04547(12) 0.45888(14) 1.0591(3) 0.153(8) Uani 1 1 d R . .
C18D C 1.04147(12) 0.43670(14) 1.0644(3) 0.146(7) Uani 1 1 d R . .
C19D C 0.95676(12) 0.28962(13) 1.0321(3) 0.165(12) Uani 1 1 d . . .
C20D C 0.91437(12) 0.27307(13) 1.0356(3) 0.123(7) Uani 1 1 d R . .
C21D C 0.90855(12) 0.25372(13) 1.0002(3) 0.108(5) Uani 1 1 d R . .
N3D N 0.88585(12) 0.23655(13) 0.9957(3) 0.104(4) Uani 1 1 d R . .
C22D C 0.86899(12) 0.23871(13) 1.0265(3) 0.155(9) Uani 1 1 d R . .
C23D C 0.87481(12) 0.25805(13) 1.0619(3) 0.222(14) Uani 1 1 d R . .
C24D C 0.89750(12) 0.27523(13) 1.0664(3) 0.184(9) Uani 1 1 d R . .
O1E O 0.88099(19) 0.2577(2) 0.4228(6) 0.146(4) Uani 1 1 d . . .
O2E O 0.86521(17) 0.21719(19) 0.6935(5) 0.125(4) Uani 1 1 d . . .
O3E O 0.92803(18) 0.2034(2) 0.5085(6) 0.142(4) Uani 1 1 d . . .
N4E N 0.8507(3) 0.2454(2) 0.4871(8) 0.165(8) Uani 1 1 d . . .
N5E N 0.8705(2) 0.1862(3) 0.6805(8) 0.149(7) Uani 1 1 d . . .
N6E N 0.90868(10) 0.20009(10) 0.4126(4) 0.134(6) Uani 1 1 d . . .
C1E C 0.87475(10) 0.23002(10) 0.5039(4) 0.131(7) Uani 1 1 d R . .
C2E C 0.87011(10) 0.22459(10) 0.5664(4) 0.120(6) Uani 1 1 d R . .
C3E C 0.87881(10) 0.21237(10) 0.5963(4) 0.138(7) Uiso 1 1 d R . .
C4E C 0.89215(10) 0.20559(10) 0.5638(4) 0.124(6) Uani 1 1 d R . .
C5E C 0.89679(10) 0.21102(10) 0.5013(4) 0.126(6) Uiso 1 1 d R . .
C6E C 0.88810(10) 0.22324(10) 0.4714(4) 0.098(5) Uiso 1 1 d R . .
C7E C 0.86726(12) 0.24391(13) 0.4628(3) 0.141(9) Uani 1 1 d . . .
C8E C 0.84307(12) 0.25936(13) 0.4642(3) 0.153(8) Uani 1 1 d R . .
C9E C 0.85817(12) 0.28128(13) 0.4433(3) 0.113(6) Uani 1 1 d R A .
N1E N 0.85019(12) 0.29603(13) 0.4281(3) 0.097(4) Uani 1 1 d R . .
C10E C 0.82710(12) 0.28886(13) 0.4340(3) 0.106(5) Uani 1 1 d R A .
C11E C 0.81200(12) 0.26693(13) 0.4549(3) 0.191(10) Uani 1 1 d R . .
C12E C 0.81998(12) 0.25218(13) 0.4700(3) 0.129(6) Uiso 1 1 d R A .
C13E C 0.87093(8) 0.20371(13) 0.6550(4) 0.134(8) Uani 1 1 d . . .
C14E C 0.86832(8) 0.18303(13) 0.7445(4) 0.105(6) Uani 1 1 d R . .
C15E C 0.87112(8) 0.19743(13) 0.7938(4) 0.106(5) Uani 1 1 d R . .
N2E N 0.86926(8) 0.18968(13) 0.8544(4) 0.100(4) Uani 1 1 d R . .
C16E C 0.86459(8) 0.16752(13) 0.8657(4) 0.177(10) Uani 1 1 d R . .
C17E C 0.86179(8) 0.15312(13) 0.8163(4) 0.170(11) Uani 1 1 d R . .
C18E C 0.86365(8) 0.16087(13) 0.7557(4) 0.145(9) Uani 1 1 d R . .
C19E C 0.91374(15) 0.20474(11) 0.4704(4) 0.133(7) Uani 1 1 d . . .
C20E C 0.92838(15) 0.20137(11) 0.3760(4) 0.257(18) Uani 1 1 d R . .
C21E C 0.94925(15) 0.20449(11) 0.3964(4) 0.211(13) Uani 1 1 d R . .
N3E N 0.96242(15) 0.19936(11) 0.3574(4) 0.139(6) Uani 1 1 d R . .
C22E C 0.95473(15) 0.19111(11) 0.2980(4) 0.163(8) Uiso 1 1 d R . .
C23E C 0.93385(15) 0.18799(11) 0.2776(4) 0.186(10) Uani 1 1 d R . .
C24E C 0.92068(15) 0.19312(11) 0.3166(4) 0.191(10) Uiso 1 1 d R . .
O1F O 0.9275(3) 0.2851(3) 0.2006(6) 0.176(6) Uani 1 1 d . . .
O2F O 1.0282(2) 0.3024(3) 0.1823(9) 0.203(8) Uani 1 1 d . . .
O3F O 1.0108(3) 0.3852(3) 0.1885(10) 0.238(10) Uani 1 1 d . . .
N4F N 0.9296(3) 0.3152(4) 0.2548(8) 0.201(8) Uani 1 1 d . . .
N5F N 1.0000(2) 0.2784(3) 0.2379(6) 0.138(5) Uani 1 1 d . . .
N6F N 1.03400(13) 0.38035(14) 0.2354(3) 0.116(5) Uani 1 1 d . . .
C1F C 0.96353(13) 0.31301(14) 0.2151(3) 0.139(7) Uiso 1 1 d R . .
C2F C 0.97245(13) 0.29848(14) 0.2103(3) 0.198(13) Uani 1 1 d R . .
C3F C 0.99589(13) 0.30747(14) 0.2052(3) 0.29(3) Uani 1 1 d R . .
C4F C 1.01041(13) 0.33098(14) 0.2047(3) 0.169(10) Uani 1 1 d R . .
C5F C 1.00149(13) 0.34550(14) 0.2095(3) 0.139(6) Uiso 1 1 d R . .
C6F C 0.97805(13) 0.33652(14) 0.2146(3) 0.122(6) Uani 1 1 d R . .
C7F C 0.93877(14) 0.30482(13) 0.2246(3) 0.143(8) Uani 1 1 d . . .
C8F C 0.90730(14) 0.30805(13) 0.2580(3) 0.180(9) Uiso 1 1 d R . .
C9F C 0.90367(14) 0.31984(13) 0.3053(3) 0.116(5) Uani 1 1 d R A .
N1F N 0.88158(14) 0.31459(13) 0.3204(3) 0.101(4) Uani 1 1 d R . .
C10F C 0.86313(14) 0.29754(13) 0.2881(3) 0.187(10) Uani 1 1 d R A .
C11F C 0.86676(14) 0.28575(13) 0.2408(3) 0.181(10) Uani 1 1 d R . .
C12F C 0.88884(14) 0.29100(13) 0.2258(3) 0.169(8) Uiso 1 1 d R A .
C13F C 1.00728(12) 0.29866(12) 0.1980(4) 0.43(4) Uani 1 1 d . . .
C14F C 1.00654(12) 0.25978(12) 0.2483(4) 0.117(6) Uani 1 1 d R . .
C15F C 0.99847(12) 0.24582(12) 0.3003(4) 0.119(6) Uiso 1 1 d R . .
N2F N 1.00570(12) 0.23025(12) 0.3125(4) 0.126(4) Uiso 1 1 d R . .
C16F C 1.02101(12) 0.22865(12) 0.2727(4) 0.211(12) Uani 1 1 d R . .
C17F C 1.02908(12) 0.24261(12) 0.2207(4) 0.187(9) Uiso 1 1 d R . .
C18F C 1.02185(12) 0.25817(12) 0.2085(4) 0.269(16) Uani 1 1 d R . .
C19F C 1.01318(14) 0.36997(16) 0.2103(3) 0.28(3) Uani 1 1 d . . .
C20F C 1.05018(14) 0.40578(16) 0.2419(3) 0.194(12) Uani 1 1 d R . .
C21F C 1.06740(14) 0.41145(16) 0.2853(3) 0.159(8) Uani 1 1 d R B .
N3F N 1.08316(14) 0.43423(16) 0.2970(3) 0.121(5) Uani 1 1 d R . .
C22F C 1.08170(14) 0.45135(16) 0.2653(3) 0.171(9) Uani 1 1 d R B .
C23F C 1.06447(14) 0.44568(16) 0.2219(3) 0.158(9) Uani 1 1 d R . .
C24F C 1.04872(14) 0.42290(16) 0.2102(3) 0.193(12) Uani 1 1 d R B .
O1G O 0.93273(19) 0.3982(2) 0.5038(6) 0.144(4) Uani 1 1 d . . .
O2G O 1.03235(19) 0.43880(19) 0.4111(5) 0.123(4) Uani 1 1 d . . .
O3G O 1.01307(19) 0.46121(19) 0.6741(4) 0.131(4) Uani 1 1 d . . .
N4G N 0.9464(3) 0.4128(3) 0.3980(6) 0.123(5) Uani 1 1 d . . .
N5G N 1.0533(3) 0.4724(2) 0.4711(7) 0.130(5) Uani 1 1 d . . .
N6G N 0.97798(11) 0.45817(10) 0.6696(3) 0.101(4) Uani 1 1 d . . .
C1G C 0.97067(11) 0.42643(10) 0.4930(3) 0.162(9) Uani 1 1 d R . .
C2G C 0.99028(11) 0.43286(10) 0.4583(3) 0.096(5) Uani 1 1 d R . .
C3G C 1.01164(11) 0.44692(10) 0.4843(3) 0.118(6) Uani 1 1 d R . .
C4G C 1.01338(11) 0.45455(10) 0.5450(3) 0.101(5) Uani 1 1 d R . .
C5G C 0.99376(11) 0.44812(10) 0.5797(3) 0.093(5) Uani 1 1 d R . .
C6G C 0.97240(11) 0.43406(10) 0.5537(3) 0.097(5) Uani 1 1 d R . .
C7G C 0.94769(11) 0.41134(13) 0.4632(4) 0.111(6) Uani 1 1 d . . .
C8G C 0.92731(11) 0.39621(13) 0.3680(4) 0.119(7) Uani 1 1 d R . .
C9G C 0.91169(11) 0.37536(13) 0.3941(4) 0.112(6) Uani 1 1 d R A .
N1G N 0.89438(11) 0.35870(13) 0.3578(4) 0.099(4) Uani 1 1 d R . .
C10G C 0.89267(11) 0.36289(13) 0.2955(4) 0.136(7) Uani 1 1 d R A .
C11G C 0.90829(11) 0.38375(13) 0.2694(4) 0.132(7) Uani 1 1 d R . .
C12G C 0.92561(11) 0.40041(13) 0.3056(4) 0.118(6) Uani 1 1 d R A .
C13G C 1.03423(13) 0.45315(12) 0.4506(3) 0.110(6) Uani 1 1 d . . .
C14G C 1.07556(13) 0.47786(12) 0.4458(3) 0.082(4) Uani 1 1 d R . .
C15G C 1.07984(13) 0.46138(12) 0.4211(3) 0.101(5) Uiso 1 1 d R B .
N2G N 1.10151(13) 0.46755(12) 0.3994(3) 0.110(4) Uiso 1 1 d R . .
C16G C 1.11890(13) 0.49019(12) 0.4023(3) 0.120(6) Uani 1 1 d R B .
C17G C 1.11462(13) 0.50666(12) 0.4270(3) 0.132(6) Uani 1 1 d R . .
C18G C 1.09295(13) 0.50050(12) 0.4488(3) 0.139(7) Uani 1 1 d R B .
C19G C 0.99503(10) 0.45609(8) 0.6390(4) 0.109(6) Uani 1 1 d . . .
C20G C 0.97536(10) 0.46062(8) 0.7337(4) 0.109(6) Uani 1 1 d R . .
C21G C 0.98780(10) 0.45791(8) 0.7809(4) 0.090(4) Uani 1 1 d R . .
N3G N 0.98342(10) 0.46055(8) 0.8424(4) 0.082(3) Uani 1 1 d R . .
C22G C 0.96660(10) 0.46590(8) 0.8567(4) 0.151(9) Uani 1 1 d R . .
C23G C 0.95416(10) 0.46861(8) 0.8095(4) 0.136(7) Uani 1 1 d R . .
C24G C 0.95854(10) 0.46597(8) 0.7480(4) 0.123(6) Uani 1 1 d R . .
O1H O 0.86758(18) 0.3715(2) 0.6867(5) 0.134(4) Uani 1 1 d . . .
O2H O 0.89013(18) 0.35582(19) 0.9605(6) 0.134(4) Uani 1 1 d . . .
O3H O 0.82669(13) 0.27314(15) 0.7913(4) 0.094(3) Uani 1 1 d . . .
N4H N 0.86692(18) 0.3407(2) 0.6313(6) 0.098(4) Uani 1 1 d . . .
N5H N 0.9172(2) 0.3826(2) 0.8875(7) 0.111(5) Uani 1 1 d . . .
N6H N 0.85373(8) 0.27305(11) 0.8521(3) 0.101(4) Uani 1 1 d . . .
C1H C 0.86967(8) 0.34192(11) 0.7463(3) 0.080(4) Uiso 1 1 d R . .
C2H C 0.88283(8) 0.35625(11) 0.7942(3) 0.084(4) Uani 1 1 d R . .
C3H C 0.88376(8) 0.34709(11) 0.8511(3) 0.104(6) Uani 1 1 d R . .
C4H C 0.87151(8) 0.32360(11) 0.8602(3) 0.090(4) Uani 1 1 d R . .
C5H C 0.85834(8) 0.30928(11) 0.8124(3) 0.074(4) Uani 1 1 d R . .
C6H C 0.85742(8) 0.31844(11) 0.7554(3) 0.081(4) Uani 1 1 d R . .
C7H C 0.87123(8) 0.35418(10) 0.6860(3) 0.142(7) Uani 1 1 d . . .
C8H C 0.86249(8) 0.34893(10) 0.5735(3) 0.106(5) Uani 1 1 d R . .
C9H C 0.86783(8) 0.33845(10) 0.5261(3) 0.057(3) Uani 1 1 d R A .
N1H N 0.86578(8) 0.34328(10) 0.4646(3) 0.087(3) Uani 1 1 d R . .
C10H C 0.85841(8) 0.35860(10) 0.4504(3) 0.111(5) Uani 1 1 d R A .
C11H C 0.85308(8) 0.36908(10) 0.4978(3) 0.129(7) Uani 1 1 d R . .
C12H C 0.85512(8) 0.36425(10) 0.5593(3) 0.089(4) Uani 1 1 d R A .
C13H C 0.89831(12) 0.36344(11) 0.9009(4) 0.120(7) Uani 1 1 d . . .
C14H C 0.93034(12) 0.39805(11) 0.9312(4) 0.095(5) Uani 1 1 d R . .
C15H C 0.95203(12) 0.41232(11) 0.9075(4) 0.104(5) Uani 1 1 d R . .
N2H N 0.96880(12) 0.42906(11) 0.9448(4) 0.084(3) Uani 1 1 d R . .
C16H C 0.96387(12) 0.43154(11) 1.0059(4) 0.109(5) Uani 1 1 d R . .
C17H C 0.94217(12) 0.41728(11) 1.0297(4) 0.136(7) Uani 1 1 d R . .
C18H C 0.92540(12) 0.40054(11) 0.9924(4) 0.120(6) Uani 1 1 d R . .
C19H C 0.84410(11) 0.28264(13) 0.8204(3) 0.097(5) Uiso 1 1 d . . .
C20H C 0.84511(11) 0.25080(13) 0.8622(3) 0.137(8) Uani 1 1 d R . .
C21H C 0.86086(11) 0.24545(13) 0.8868(3) 0.094(5) Uani 1 1 d R . .
N3H N 0.85551(11) 0.22279(13) 0.8908(3) 0.076(3) Uani 1 1 d R . .
C22H C 0.83441(11) 0.20549(13) 0.8703(3) 0.121(6) Uani 1 1 d R . .
C23H C 0.81866(11) 0.21084(13) 0.8458(3) 0.160(8) Uani 1 1 d R . .
C24H C 0.82401(11) 0.23350(13) 0.8418(3) 0.149(8) Uani 1 1 d R . .
Cu7 Cu 0.30489(3) 0.53741(3) 0.25800(8) 0.0868(5) Uani 1 1 d . C .
Cu8 Cu 0.19876(3) 0.56355(3) -0.27685(8) 0.0975(6) Uani 1 1 d . . .
S13 S 0.29503(7) 0.48670(8) 0.3534(3) 0.1234(16) Uani 1 1 d . . .
O13 O 0.29842(17) 0.50772(15) 0.3182(5) 0.114(3) Uani 1 1 d . . .
C25 C 0.2652(4) 0.4667(4) 0.3584(11) 0.188(9) Uiso 1 1 d . . .
C26 C 0.3002(2) 0.4947(2) 0.4299(7) 0.103(5) Uiso 1 1 d . . .
S14 S 0.15041(9) 0.51881(8) -0.3703(2) 0.1295(17) Uani 1 1 d . . .
O14 O 0.16949(16) 0.54080(18) -0.3434(4) 0.104(3) Uani 1 1 d . . .
C27 C 0.1266(3) 0.5233(3) -0.3820(10) 0.167(7) Uiso 1 1 d . . .
C28 C 0.1587(3) 0.5176(3) -0.4521(10) 0.154(7) Uiso 1 1 d . . .
O1J O 0.2884(2) 0.5366(3) 0.0273(6) 0.158(5) Uani 1 1 d . . .
O2J O 0.26868(19) 0.55323(19) -0.2462(4) 0.122(4) Uani 1 1 d . . .
O3J O 0.3673(2) 0.57954(18) -0.1620(4) 0.130(4) Uani 1 1 d . . .
N4J N 0.3192(2) 0.5295(2) 0.0129(6) 0.105(4) Uani 1 1 d . . .
N5J N 0.2427(2) 0.5236(3) -0.1747(7) 0.151(7) Uani 1 1 d . . .
N6J N 0.34937(7) 0.56613(6) -0.2618(2) 0.095(4) Uani 1 1 d . . .
C1J C 0.30476(7) 0.54280(6) -0.0745(2) 0.148(8) Uani 1 1 d R . .
C2J C 0.28468(7) 0.53792(6) -0.1049(2) 0.110(6) Uani 1 1 d R . .
C3J C 0.28515(7) 0.54309(6) -0.1674(2) 0.099(5) Uani 1 1 d R . .
C4J C 0.30569(7) 0.55313(6) -0.1997(2) 0.089(4) Uani 1 1 d R . .
C5J C 0.32577(7) 0.55800(6) -0.1694(2) 0.100(5) Uiso 1 1 d R . .
C6J C 0.32530(7) 0.55284(6) -0.1068(2) 0.114(6) Uani 1 1 d R . .
C7J C 0.30195(7) 0.53172(6) 0.0006(2) 0.154(9) Uani 1 1 d R . .
C8J C 0.32303(7) 0.52591(6) 0.0803(2) 0.108(5) Uani 1 1 d R . .
C9J C 0.31325(7) 0.53056(6) 0.1308(2) 0.093(5) Uani 1 1 d R . .
N1J N 0.31815(7) 0.52668(6) 0.1907(2) 0.089(4) Uani 1 1 d R . .
C10J C 0.33283(7) 0.51815(6) 0.2000(2) 0.091(4) Uiso 1 1 d R . .
C11J C 0.34261(7) 0.51350(6) 0.1494(2) 0.097(4) Uiso 1 1 d R . .
C12J C 0.33771(7) 0.51739(6) 0.0896(2) 0.103(5) Uani 1 1 d R . .
C13J C 0.26224(17) 0.53886(13) -0.2015(3) 0.157(10) Uani 1 1 d . . .
C14J C 0.22347(17) 0.52314(13) -0.1921(3) 0.128(6) Uani 1 1 d R . .
C15J C 0.22244(17) 0.54076(13) -0.2223(3) 0.121(6) Uani 1 1 d R . .
N2J N 0.20157(17) 0.53767(13) -0.2425(3) 0.097(4) Uani 1 1 d R . .
C16J C 0.18171(17) 0.51696(13) -0.2324(3) 0.145(7) Uani 1 1 d R . .
C17J C 0.18273(17) 0.49934(13) -0.2022(3) 0.160(8) Uani 1 1 d R . .
C18J C 0.20361(17) 0.50243(13) -0.1821(3) 0.171(9) Uani 1 1 d R . .
C19J C 0.35111(12) 0.56823(10) -0.1977(3) 0.110(5) Uani 1 1 d . . .
C20J C 0.37057(12) 0.57901(10) -0.2907(3) 0.088(4) Uiso 1 1 d R . .
C21J C 0.39174(12) 0.59619(10) -0.2703(3) 0.107(5) Uani 1 1 d R . .
N3J N 0.41003(12) 0.60624(10) -0.3112(3) 0.124(5) Uani 1 1 d R . .
C22J C 0.40715(12) 0.59910(10) -0.3727(3) 0.124(6) Uiso 1 1 d R . .
C23J C 0.38598(12) 0.58192(10) -0.3932(3) 0.105(5) Uani 1 1 d R . .
C24J C 0.36769(12) 0.57188(10) -0.3522(3) 0.104(5) Uani 1 1 d R . .
O1K O 0.1996(2) 0.5113(3) 0.1052(7) 0.255(9) Uani 1 1 d . . .
O2K O 0.1542(2) 0.5685(3) 0.0245(6) 0.208(7) Uani 1 1 d . . .
O3K O 0.1957(2) 0.5766(2) 0.2905(7) 0.191(6) Uani 1 1 d . . .
N4K N 0.2317(2) 0.5349(3) 0.1758(7) 0.175(7) Uani 1 1 d . . .
N5K N 0.1835(3) 0.5594(2) -0.0327(6) 0.192(9) Uani 1 1 d . . .
N6K N 0.19828(9) 0.60708(9) 0.2302(2) 0.134(5) Uani 1 1 d . . .
C1K C 0.20681(9) 0.54785(9) 0.1168(2) 0.43(3) Uani 1 1 d R . .
C2K C 0.19562(9) 0.54921(9) 0.0643(2) 0.50(4) Uiso 1 1 d R . .
C3K C 0.18581(9) 0.56301(9) 0.0646(2) 0.269(14) Uiso 1 1 d R . .
C4K C 0.18718(9) 0.57544(9) 0.1174(2) 0.190(11) Uani 1 1 d R . .
C5K C 0.19837(9) 0.57408(9) 0.1698(2) 0.264(16) Uani 1 1 d R . .
C6K C 0.20818(9) 0.56028(9) 0.1696(2) 0.175(9) Uiso 1 1 d R . .
C7K C 0.21730(9) 0.52906(9) 0.1406(2) 0.245(14) Uiso 1 1 d R . .
C8K C 0.24180(9) 0.52041(9) 0.1799(2) 0.093(5) Uani 1 1 d R . .
C9K C 0.26326(9) 0.53278(9) 0.2069(2) 0.085(4) Uani 1 1 d R . .
N1K N 0.27515(9) 0.52182(9) 0.2242(2) 0.085(3) Uani 1 1 d R . .
C10K C 0.26557(9) 0.49849(9) 0.2146(2) 0.115(6) Uani 1 1 d R . .
C11K C 0.24411(9) 0.48612(9) 0.1876(2) 0.177(10) Uani 1 1 d R . .
C12K C 0.23222(9) 0.49708(9) 0.1703(2) 0.113(5) Uani 1 1 d R . .
C13K C 0.16911(12) 0.55822(10) 0.0164(3) 0.207(10) Uiso 1 1 d . . .
C14K C 0.17097(12) 0.55933(10) -0.0990(3) 0.143(7) Uani 1 1 d R . .
C15K C 0.18571(12) 0.56157(10) -0.1469(3) 0.117(5) Uiso 1 1 d R . .
N2K N 0.17909(12) 0.56098(10) -0.2082(3) 0.102(4) Uani 1 1 d R . .
C16K C 0.15772(12) 0.55814(10) -0.2216(3) 0.121(6) Uiso 1 1 d R . .
C17K C 0.14298(12) 0.55590(10) -0.1737(3) 0.234(12) Uani 1 1 d R . .
C18K C 0.14960(12) 0.55649(10) -0.1124(3) 0.114(5) Uiso 1 1 d R . .
C19K C 0.19767(9) 0.58805(12) 0.2322(3) 0.168(8) Uiso 1 1 d . . .
C20K C 0.20197(9) 0.62349(12) 0.2715(3) 0.129(7) Uani 1 1 d R . .
C21K C 0.21429(9) 0.64601(12) 0.2515(3) 0.083(4) Uani 1 1 d R . .
N3K N 0.21838(9) 0.66367(12) 0.2919(3) 0.086(3) Uani 1 1 d R . .
C22K C 0.21016(9) 0.65880(12) 0.3523(3) 0.104(5) Uani 1 1 d R . .
C23K C 0.19785(9) 0.63627(12) 0.3723(3) 0.092(5) Uani 1 1 d R . .
C24K C 0.19376(9) 0.61862(12) 0.3319(3) 0.131(7) Uani 1 1 d R . .
O1L O 0.2828(3) 0.61097(19) 0.4336(5) 0.138(5) Uani 1 1 d . . .
N4L N 0.3110(2) 0.6045(3) 0.3925(6) 0.120(5) Uiso 1 1 d . . .
C1L C 0.3202(4) 0.6437(4) 0.4137(6) 0.104(6) Uani 1 1 d . . .
C2L C 0.3439(5) 0.6540(4) 0.4141(7) 0.117(6) Uani 1 1 d . . .
C7L C 0.3028(4) 0.6185(4) 0.4150(12) 0.158(10) Uani 1 1 d . . .
C8L C 0.2986(3) 0.5815(3) 0.3834(8) 0.106(5) Uiso 1 1 d . . .
C9L C 0.3065(2) 0.5722(3) 0.3374(7) 0.095(5) Uani 1 1 d . . .
N1L N 0.2950(2) 0.5493(3) 0.3272(5) 0.098(4) Uani 1 1 d . . .
C10L C 0.2751(3) 0.5340(3) 0.3635(7) 0.116(6) Uani 1 1 d . . .
C11L C 0.2675(3) 0.5433(3) 0.4053(9) 0.127(6) Uiso 1 1 d . . .
C12L C 0.2780(5) 0.5657(4) 0.4194(10) 0.195(10) Uani 1 1 d . . .
O1M O 0.30128(17) 0.6056(2) -0.4436(5) 0.125(4) Uani 1 1 d . . .
N4M N 0.2753(2) 0.6165(3) -0.3948(6) 0.139(6) Uani 1 1 d . . .
C1M C 0.3150(3) 0.6443(2) -0.4180(10) 0.141(7) Uiso 1 1 d D . .
C2M C 0.3372(3) 0.6484(3) -0.4180(6) 0.107(5) Uani 1 1 d D . .
C7M C 0.29562(12) 0.62153(13) -0.4191(3) 0.165(10) Uani 1 1 d D . .
C8M C 0.25599(12) 0.59399(13) -0.3979(3) 0.127(6) Uiso 1 1 d R . .
C9M C 0.24269(12) 0.58940(13) -0.3449(3) 0.103(5) Uani 1 1 d R . .
N1M N 0.22425(12) 0.56763(13) -0.3351(3) 0.096(4) Uiso 1 1 d R . .
C10M C 0.21913(12) 0.55045(13) -0.3782(3) 0.136(6) Uani 1 1 d R . .
C11M C 0.23243(12) 0.55504(13) -0.4312(3) 0.240(14) Uani 1 1 d R . .
C12M C 0.25087(12) 0.57681(13) -0.4410(3) 0.273(14) Uiso 1 1 d R . .
Cu9 Cu 0.02547(3) 0.12987(3) 0.73302(8) 0.0860(5) Uani 1 1 d . . .
S17 S 0.03088(7) 0.17894(8) 0.6398(2) 0.1126(14) Uani 1 1 d . . .
O17 O 0.03170(15) 0.15948(15) 0.6677(4) 0.103(3) Uani 1 1 d . . .
C33 C 0.0239(3) 0.1717(3) 0.5626(8) 0.127(6) Uiso 1 1 d . . .
C34 C 0.0606(3) 0.2032(3) 0.6335(9) 0.155(7) Uiso 1 1 d . . .
O1N O 0.0492(3) 0.1580(3) 0.9789(10) 0.269(8) Uiso 1 1 d . . .
O2N O -0.0209(3) 0.0943(3) 1.2513(9) 0.248(7) Uiso 1 1 d . . .
O3N O 0.0861(3) 0.1401(3) 1.1622(10) 0.279(9) Uiso 1 1 d . . .
N4N N 0.0122(3) 0.1356(3) 0.9725(10) 0.213(8) Uiso 1 1 d . . .
N5N N -0.0387(4) 0.0946(3) 1.1603(10) 0.230(9) Uiso 1 1 d . . .
N6N N 0.06188(15) 0.12415(12) 1.2347(5) 0.205(8) Uiso 1 1 d . . .
C1N C 0.02498(15) 0.12785(12) 1.0657(5) 0.223(11) Uiso 1 1 d R . .
C2N C 0.00442(15) 0.11851(12) 1.0977(5) 0.166(7) Uiso 1 1 d R . .
C3N C 0.00319(15) 0.11137(12) 1.1588(5) 0.178(8) Uiso 1 1 d R . .
C4N C 0.02254(15) 0.11355(12) 1.1878(5) 0.150(7) Uiso 1 1 d R . .
C5N C 0.04310(15) 0.12288(12) 1.1558(5) 0.245(12) Uiso 1 1 d R . .
C6N C 0.04433(15) 0.13003(12) 1.0948(5) 0.178(8) Uiso 1 1 d R . .
C7N C 0.03033(13) 0.13500(12) 0.9916(4) 0.211(10) Uiso 1 1 d . . .
C8N C 0.00639(13) 0.14002(12) 0.9039(4) 0.199(9) Uiso 1 1 d R . .
C9N C 0.01621(13) 0.13462(12) 0.8549(4) 0.193(9) Uiso 1 1 d R . .
N1N N 0.01080(13) 0.13691(12) 0.7941(4) 0.223(8) Uiso 1 1 d R . .
C10N C -0.00442(13) 0.14460(12) 0.7823(4) 0.120(5) Uiso 1 1 d R . .
C11N C -0.01424(13) 0.15001(12) 0.8313(4) 0.132(6) Uiso 1 1 d R . .
C12N C -0.00883(13) 0.14772(12) 0.8921(4) 0.238(11) Uiso 1 1 d R . .
C13N C -0.02278(16) 0.09713(16) 1.1954(4) 0.149(7) Uiso 1 1 d . . .
C14N C -0.06043(16) 0.08632(16) 1.1876(4) 0.233(11) Uiso 1 1 d R . .
C15N C -0.07121(16) 0.06450(16) 1.2130(4) 0.174(8) Uiso 1 1 d R . .
N2N N -0.09457(16) 0.05324(16) 1.2242(4) 0.290(12) Uiso 1 1 d R . .
C16N C -0.10714(16) 0.06379(16) 1.2101(4) 0.123(5) Uiso 1 1 d R . .
C17N C -0.09636(16) 0.08560(16) 1.1848(4) 0.37(2) Uiso 1 1 d R . .
C18N C -0.07300(16) 0.09687(16) 1.1735(4) 0.269(13) Uiso 1 1 d R . .
C19N C 0.06418(16) 0.12779(15) 1.1862(6) 0.35(2) Uiso 1 1 d . . .
C20N C 0.08454(16) 0.12773(15) 1.2841(6) 0.36(2) Uiso 1 1 d R . .
C21N C 0.09603(16) 0.11630(15) 1.2674(6) 0.306(16) Uiso 1 1 d R . .
N3N N 0.11056(16) 0.11441(15) 1.3096(6) 0.241(9) Uiso 1 1 d R . .
C22N C 0.11358(16) 0.12395(15) 1.3684(6) 0.123(5) Uiso 1 1 d R . .
C23N C 0.10209(16) 0.13538(15) 1.3850(6) 0.258(13) Uiso 1 1 d R . .
C24N C 0.08756(16) 0.13727(15) 1.3429(6) 0.289(15) Uiso 1 1 d R . .
O1O O 0.0504(3) 0.0580(4) 0.5508(11) 0.339(12) Uiso 1 1 d D . .
N4O N 0.0177(3) 0.0582(2) 0.6032(9) 0.216(8) Uiso 1 1 d D . .
C1O C 0.0157(2) 0.02352(17) 0.5802(7) 0.113(5) Uiso 1 1 d D . .
C2O C -0.0079(2) 0.0154(2) 0.5808(7) 0.100(5) Uiso 1 1 d D . .
C7O C 0.03050(2) 0.04757(2) 0.56988(6) 0.226(11) Uiso 1 1 d D . .
C8O C 0.02972(2) 0.08353(2) 0.61554(6) 0.254(13) Uiso 1 1 d RD . .
C9O C 0.01842(2) 0.09152(2) 0.65275(6) 0.204(9) Uiso 1 1 d R . .
N1O N 0.02903(2) 0.11449(2) 0.66868(6) 0.43(2) Uiso 1 1 d R . .
C10O C 0.05094(2) 0.12947(2) 0.64740(6) 0.271(13) Uiso 1 1 d R . .
C11O C 0.06224(2) 0.12149(2) 0.61018(6) 0.57(4) Uiso 1 1 d R . .
C12O C 0.05163(2) 0.09852(2) 0.59426(6) 0.52(3) Uiso 1 1 d R . .
Cl13 Cl 1.16410(2) 0.33049(2) 0.98910(6) 0.414(8) Uani 1 1 d RD . .
O113 O 1.14960(2) 0.33349(2) 0.97200(6) 0.125(3) Uiso 1 1 d RD . .
O213 O 1.18150(2) 0.33529(2) 1.01490(6) 0.116(3) Uiso 1 1 d RD . .
O313 O 1.15040(2) 0.30389(2) 0.99570(6) 0.306(11) Uiso 1 1 d RD . .
O413 O 1.17472(2) 0.32996(2) 0.93164(6) 0.52(2) Uiso 1 1 d RD . .
Cl20 Cl 0.82557(2) 0.33481(2) 0.30886(6) 0.169(2) Uani 1 1 d RD A .
O120 O 0.84007(2) 0.32491(2) 0.32576(6) 0.147(4) Uiso 1 1 d RD . .
O220 O 0.80817(2) 0.32071(2) 0.27336(6) 0.195(6) Uiso 1 1 d RD . .
O320 O 0.81357(2) 0.32841(2) 0.37436(6) 0.216(6) Uiso 1 1 d RD . .
O420 O 0.83491(2) 0.35573(2) 0.29902(6) 0.244(8) Uiso 1 1 d RD . .
S10 S 0.99648(2) 0.15972(2) 0.30416(6) 0.289(4) Uiso 1 1 d RD . .
O10 O 0.99268(2) 0.17922(2) 0.31206(6) 0.212(6) Uiso 1 1 d RD . .
S11 S 1.14940(2) 0.48619(2) 0.24020(6) 0.451(9) Uiso 1 1 d RD B .
O11 O 1.13880(2) 0.47389(2) 0.29390(6) 0.186(5) Uiso 1 1 d RD . .
C21 C 1.14640(2) 0.50759(2) 0.23010(6) 0.43(3) Uiso 1 1 d RD . .
C22 C 1.17382(2) 0.48626(2) 0.24054(6) 0.44(3) Uiso 1 1 d RD . .
S12 S 1.00000(2) 0.50000(2) 1.00000(6) 0.274(6) Uiso 1 2 d SRD . .
O12 O 1.00041(2) 0.48608(2) 0.97770(6) 0.214(6) Uiso 1 1 d RD . .
C23 C 1.00041(2) 0.48718(2) 1.07310(6) 0.138(6) Uiso 1 1 d RD . .
C24 C 1.02791(2) 0.51288(2) 0.99360(6) 0.202(9) Uiso 1 1 d RD . .
S15 S 0.31880(2) 0.59268(2) 0.16780(6) 0.093(2) Uiso 0.50 1 d PRD C 1
O15 O 0.31200(2) 0.57109(2) 0.19640(6) 0.100(3) Uiso 1 1 d RD . .
C29 C 0.33580(2) 0.59609(2) 0.10440(6) 0.135(12) Uiso 0.50 1 d PRD C 1
C30 C 0.29550(2) 0.58419(2) 0.10910(6) 0.117(10) Uiso 0.50 1 d PRD C 1
C292 C 0.32542(2) 0.60006(2) 0.20564(6) 0.060(6) Uiso 0.50 1 d PRD C 2
C302 C 0.31465(2) 0.59552(2) 0.14024(6) 0.150(14) Uiso 0.50 1 d PRD C 2
S16 S 0.25461(2) 0.60479(2) -0.16730(6) 0.183(2) Uiso 1 1 d RD . .
O16 O 0.23442(2) 0.59079(2) -0.20390(6) 0.108(3) Uiso 1 1 d RD . .
C31 C 0.26011(2) 0.58159(2) -0.13870(6) 0.38(2) Uiso 1 1 d RD . .
C32 C 0.24637(2) 0.61007(2) -0.09936(6) 0.307(16) Uiso 1 1 d RD . .
S181 S 0.01367(2) 0.07451(2) 0.83566(6) 0.150(2) Uiso 0.80 1 d PRD D 1
S182 S 0.00631(2) 0.06623(2) 0.79982(6) 0.227(15) Uiso 0.20 1 d PRD D 2
O18 O 0.01927(2) 0.09561(2) 0.80426(6) 0.094(3) Uiso 1 1 d RD . .
C35 C -0.00843(2) 0.07151(2) 0.89216(6) 0.297(15) Uiso 1 1 d RD . .
Cl1 Cl 0.87506(2) 0.28952(2) 0.63028(6) 0.207(3) Uani 1 1 d RD . .
O1P O 0.87059(2) 0.28083(2) 0.68768(6) 0.183(5) Uiso 1 1 d RD . .
O2P O 0.89164(2) 0.31751(2) 0.63579(6) 0.194(6) Uiso 1 1 d RD . .
O3P O 0.85691(2) 0.29174(2) 0.60484(6) 0.205(6) Uiso 1 1 d RD . .
O4P O 0.88688(2) 0.28099(2) 0.59568(6) 0.219(6) Uiso 1 1 d RD . .
Cl2 Cl 0.23589(2) 0.09100(2) 0.15613(6) 0.1443(17) Uani 1 1 d RD . .
O5P O 0.25960(2) 0.10165(2) 0.16574(6) 0.125(4) Uiso 1 1 d RD . .
O6P O 0.22907(2) 0.10372(2) 0.11872(6) 0.187(5) Uiso 1 1 d RD . .
O7P O 0.22398(2) 0.08502(2) 0.21059(6) 0.284(10) Uiso 1 1 d RD . .
O8P O 0.22543(2) 0.06387(2) 0.15433(6) 0.349(12) Uiso 1 1 d RD . .
Cl3 Cl 0.07299(2) 0.44734(2) 0.60761(6) 0.207(3) Uani 1 1 d RD . .
O9P O 0.09401(2) 0.46550(2) 0.58993(6) 0.185(5) Uiso 1 1 d RD . .
O10P O 0.05472(2) 0.43819(2) 0.57217(6) 0.235(7) Uiso 1 1 d RD . .
O11P O 0.08385(2) 0.42974(2) 0.61872(6) 0.249(8) Uiso 1 1 d RD . .
O12P O 0.06972(2) 0.45463(2) 0.67556(6) 0.251(8) Uiso 1 1 d RD . .
Cl4 Cl 0.33631(2) 0.00827(2) 0.45171(6) 0.243(4) Uani 1 1 d RD . .
O13P O 0.32520(2) 0.02054(2) 0.47691(6) 0.228(7) Uiso 1 1 d RD . .
O14P O 0.32957(2) 0.00434(2) 0.38741(6) 0.293(11) Uiso 1 1 d RD . .
O15P O 0.35829(2) 0.01509(2) 0.48744(6) 0.216(6) Uiso 1 1 d RD . .
O16P O 0.32284(2) -0.01402(2) 0.47286(6) 0.256(8) Uiso 1 1 d RD . .
Cl5 Cl 0.09282(2) 0.57753(2) 0.84526(6) 0.1358(17) Uani 1 1 d RD . .
O17P O 0.06856(2) 0.56796(2) 0.82362(6) 0.136(4) Uiso 1 1 d RD . .
O18P O 0.10921(2) 0.58455(2) 0.78731(6) 0.199(6) Uiso 1 1 d RD . .
O19P O 0.09805(2) 0.56482(2) 0.88688(6) 0.183(5) Uiso 1 1 d RD . .
O20P O 0.09975(2) 0.59941(2) 0.87561(6) 0.161(5) Uiso 1 1 d RD . .
Cl6 Cl 0.15631(2) 0.57318(2) 0.46396(6) 0.0914(11) Uani 1 1 d RD . .
O21P O 0.13420(2) 0.56064(2) 0.49249(6) 0.150(4) Uiso 1 1 d RD . .
O22P O 0.17223(2) 0.56976(2) 0.49725(6) 0.155(4) Uiso 1 1 d RD . .
O23P O 0.15597(2) 0.56493(2) 0.40148(6) 0.156(4) Uiso 1 1 d RD . .
O24P O 0.16371(2) 0.59705(2) 0.46870(6) 0.177(5) Uiso 1 1 d RD . .
Cl7 Cl 0.03713(2) 0.25124(2) 0.61697(6) 0.197(3) Uani 1 1 d RD . .
O25P O 0.04106(2) 0.26857(2) 0.57743(6) 0.187(5) Uiso 1 1 d RD . .
O26P O 0.04750(2) 0.25681(2) 0.67760(6) 0.231(7) Uiso 1 1 d RD . .
O27P O 0.03238(2) 0.22749(2) 0.58907(6) 0.234(7) Uiso 1 1 d RD . .
O28P O 0.01057(2) 0.24310(2) 0.62539(6) 0.280(9) Uiso 1 1 d RD . .
Cl8 Cl 0.17764(2) 0.09284(2) 0.52089(6) 0.185(3) Uani 1 1 d RD . .
O29P O 0.20100(2) 0.10617(2) 0.50761(6) 0.180(5) Uiso 1 1 d RD . .
O30P O 0.16461(2) 0.10209(2) 0.49528(6) 0.177(5) Uiso 1 1 d RD . .
O31P O 0.16850(2) 0.06998(2) 0.51878(6) 0.151(4) Uiso 1 1 d RD . .
O32P O 0.17197(2) 0.10112(2) 0.59490(6) 0.394(15) Uiso 1 1 d RD . .
Cl9 Cl 0.23660(2) 0.48834(2) 0.49956(6) 0.208(3) Uani 1 1 d RD . .
O33P O 0.22596(2) 0.50081(2) 0.50611(6) 0.133(4) Uiso 1 1 d RD . .
O34P O 0.25964(2) 0.50065(2) 0.50171(6) 0.166(5) Uiso 1 1 d RD . .
O35P O 0.22390(2) 0.46811(2) 0.49810(6) 0.201(6) Uiso 1 1 d RD . .

loop_
_atom_site_aniso_label
_atom_site_aniso_U_11
_atom_site_aniso_U_22
_atom_site_aniso_U_33
_atom_site_aniso_U_23
_atom_site_aniso_U_13
_atom_site_aniso_U_12
Cu1 0.0777(11) 0.1021(13) 0.0793(13) -0.0063(10) 0.0006(9) 0.0579(10)
Cu2 0.0871(13) 0.1589(18) 0.0650(14) 0.0060(12) -0.0032(10) 0.0648(13)
Cu3 0.0695(11) 0.0920(12) 0.0980(15) 0.0181(10) 0.0082(10) 0.0327(10)
Cu4 0.150(2) 0.1167(16) 0.0946(17) -0.0313(13) 0.0191(14) 0.0408(14)
Cu5 0.1044(14) 0.1218(15) 0.0922(16) 0.0206(12) 0.0140(12) 0.0537(12)
Cu6 0.1088(14) 0.0865(12) 0.0865(14) 0.0001(10) -0.0107(11) 0.0539(11)
S1 0.168(5) 0.167(5) 0.201(6) -0.053(4) -0.085(5) 0.110(4)
O1 0.094(6) 0.097(6) 0.090(7) -0.032(5) -0.036(5) 0.070(5)
S21 0.066(4) 0.141(5) 0.068(5) 0.026(4) -0.001(3) 0.039(4)
O2 0.087(7) 0.158(9) 0.095(8) 0.017(6) 0.004(6) 0.077(7)
S3 0.107(4) 0.173(5) 0.211(7) 0.096(5) 0.036(4) 0.058(4)
O3 0.067(6) 0.099(7) 0.092(8) 0.028(6) -0.002(5) 0.022(5)
S4 0.137(4) 0.197(6) 0.157(6) -0.084(5) -0.017(4) 0.073(4)
O4 0.121(8) 0.136(9) 0.087(8) -0.043(6) 0.013(6) 0.060(7)
S51 0.116(4) 0.098(4) 0.111(5) 0.027(4) 0.027(4) 0.047(4)
O5 0.145(9) 0.137(9) 0.108(9) 0.012(7) 0.007(7) 0.081(8)
S6 0.186(6) 0.142(5) 0.214(7) -0.037(5) 0.020(5) 0.063(4)
O6 0.099(6) 0.077(6) 0.081(7) -0.014(5) -0.007(5) 0.049(5)
O1A 0.094(8) 0.213(13) 0.174(13) -0.071(10) -0.027(8) 0.078(9)
O2A 0.125(8) 0.143(9) 0.101(9) 0.031(7) 0.017(7) 0.099(7)
O3A 0.112(9) 0.191(12) 0.167(13) -0.091(10) -0.002(8) 0.038(9)
N4A 0.076(8) 0.119(9) 0.064(8) -0.035(7) -0.015(6) 0.044(7)
N5A 0.063(7) 0.087(8) 0.135(12) -0.014(7) 0.034(8) 0.029(7)
N6A 0.139(11) 0.139(11) 0.125(13) -0.058(9) -0.073(9) 0.089(9)
C1A 0.123(14) 0.096(11) 0.099(14) -0.050(10) -0.037(12) 0.053(11)
C2A 0.121(13) 0.101(11) 0.102(13) -0.049(10) -0.003(10) 0.074(10)
C3A 0.062(9) 0.057(8) 0.101(13) -0.022(8) -0.021(9) 0.020(7)
C4A 0.170(16) 0.096(11) 0.062(12) -0.001(9) 0.050(11) 0.070(11)
C5A 0.134(14) 0.118(13) 0.115(15) -0.068(11) -0.032(12) 0.082(12)
C6A 0.075(10) 0.132(13) 0.129(16) -0.052(11) 0.005(10) 0.050(10)
C7A 0.094(13) 0.158(17) 0.090(14) 0.004(12) 0.002(11) 0.078(13)
C8A 0.111(12) 0.100(11) 0.049(10) -0.009(8) -0.004(8) 0.064(10)
C9A 0.118(12) 0.080(10) 0.059(10) -0.013(8) -0.017(8) 0.077(9)
N1A 0.079(8) 0.114(9) 0.082(9) -0.011(7) 0.009(7) 0.053(8)
C10A 0.156(14) 0.104(11) 0.076(11) -0.008(9) -0.027(10) 0.101(12)
C11A 0.074(10) 0.110(12) 0.079(12) 0.022(10) 0.014(9) 0.007(9)
C12A 0.186(17) 0.192(17) 0.105(14) -0.028(12) -0.006(12) 0.181(16)
C13A 0.166(18) 0.113(13) 0.062(13) 0.036(10) 0.056(13) 0.093(13)
C14A 0.049(9) 0.072(9) 0.055(10) -0.019(7) -0.020(8) 0.011(7)
C15A 0.062(9) 0.107(11) 0.135(15) 0.001(10) 0.049(9) 0.043(9)
N2A 0.100(9) 0.087(8) 0.074(9) 0.013(7) -0.024(7) 0.051(7)
C16A 0.073(9) 0.054(8) 0.089(12) -0.014(8) 0.001(8) 0.011(7)
C17A 0.087(11) 0.169(16) 0.079(13) 0.026(11) 0.019(9) 0.051(11)
C18A 0.086(11) 0.099(11) 0.097(13) 0.011(10) 0.015(9) 0.038(9)
C20A 0.122(13) 0.089(11) 0.061(11) -0.035(9) -0.007(10) 0.054(10)
C21A 0.118(13) 0.210(19) 0.034(10) -0.017(11) -0.005(9) 0.095(13)
N3A 0.114(10) 0.110(10) 0.134(14) 0.013(10) 0.039(9) 0.041(9)
C22A 0.32(3) 0.082(13) 0.121(18) 0.007(12) 0.067(18) 0.065(16)
C23A 0.101(14) 0.161(19) 0.18(2) -0.027(17) -0.023(15) -0.018(13)
C24A 0.136(16) 0.21(2) 0.109(16) -0.069(15) -0.044(12) 0.094(16)
O1B 0.240(14) 0.153(11) 0.083(9) 0.001(7) 0.020(9) 0.104(10)
O2B 0.101(9) 0.119(9) 0.227(17) -0.025(10) 0.009(9) 0.034(8)
O3B 0.209(11) 0.115(8) 0.090(9) -0.031(6) -0.028(8) 0.111(8)
N4B 0.090(9) 0.119(11) 0.143(14) -0.071(10) -0.081(9) 0.032(8)
N5B 0.097(10) 0.111(11) 0.083(11) -0.024(9) 0.004(8) 0.022(9)
N6B 0.126(10) 0.097(9) 0.084(10) 0.030(7) 0.035(8) 0.059(8)
C1B 0.106(12) 0.137(15) 0.063(13) 0.019(11) 0.014(10) 0.059(11)
C2B 0.115(13) 0.127(14) 0.141(18) -0.030(13) -0.004(13) 0.077(12)
C3B 0.136(15) 0.129(15) 0.062(12) -0.011(11) 0.012(11) 0.064(12)
C4B 0.097(12) 0.124(14) 0.112(15) 0.022(12) 0.039(10) 0.065(11)
C5B 0.087(13) 0.118(15) 0.18(2) 0.063(15) 0.078(14) 0.037(11)
C6B 0.113(12) 0.156(15) 0.056(11) 0.025(11) 0.018(9) 0.084(12)
C7B 0.20(2) 0.20(2) 0.076(15) 0.057(15) 0.093(15) 0.18(2)
C8B 0.136(15) 0.128(14) 0.085(14) -0.022(11) -0.025(12) 0.094(13)
C9B 0.114(12) 0.088(10) 0.112(14) 0.036(10) 0.087(11) 0.071(9)
N1B 0.133(11) 0.106(9) 0.057(9) 0.011(7) 0.031(8) 0.071(8)
C10B 0.102(12) 0.105(12) 0.097(13) 0.060(10) 0.030(10) 0.054(10)
C11B 0.124(14) 0.116(13) 0.078(14) -0.007(11) -0.036(11) 0.006(11)
C12B 0.086(12) 0.084(12) 0.22(2) 0.010(13) -0.007(14) 0.014(10)
C13B 0.068(12) 0.122(16) 0.085(16) -0.005(13) 0.038(10) -0.008(13)
C14B 0.127(16) 0.17(2) 0.053(12) -0.019(12) 0.006(11) 0.058(17)
C15B 0.117(14) 0.059(10) 0.18(2) 0.010(11) 0.074(14) 0.018(10)
N2B 0.135(12) 0.151(13) 0.137(13) 0.040(11) 0.040(10) 0.103(12)
C16B 0.21(2) 0.163(18) 0.068(14) 0.029(12) 0.027(13) 0.091(17)
C17B 0.24(3) 0.18(2) 0.16(2) -0.060(17) -0.10(2) 0.09(2)
C18B 0.21(2) 0.172(19) 0.044(11) -0.025(11) 0.027(12) 0.106(16)
C19B 0.069(10) 0.089(13) 0.19(2) -0.002(14) 0.014(11) 0.037(10)
C20B 0.052(9) 0.190(18) 0.131(17) -0.058(14) -0.029(10) 0.083(11)
C21B 0.127(14) 0.132(14) 0.065(12) 0.053(10) 0.026(10) 0.041(12)
N3B 0.072(8) 0.113(10) 0.150(13) -0.009(9) 0.053(8) 0.035(7)
C23B 0.140(15) 0.22(2) 0.152(19) -0.085(16) -0.022(14) 0.139(16)
C24B 0.103(13) 0.24(2) 0.054(13) -0.001(13) -0.027(10) 0.042(14)
O1C 0.155(10) 0.112(9) 0.128(11) 0.018(7) -0.058(8) 0.071(8)
O2C 0.179(12) 0.212(13) 0.115(11) 0.067(9) 0.023(9) 0.096(11)
O3C 0.109(7) 0.090(7) 0.130(10) 0.010(6) 0.014(7) 0.038(6)
N4C 0.082(7) 0.070(7) 0.072(9) 0.005(7) 0.018(6) 0.039(6)
N5C 0.126(11) 0.164(12) 0.052(9) 0.011(9) -0.022(8) 0.090(10)
N6C 0.100(10) 0.062(8) 0.122(11) 0.019(7) 0.013(8) 0.021(7)
C1C 0.119(13) 0.103(12) 0.085(14) -0.031(11) -0.049(11) 0.053(11)
C2C 0.145(16) 0.122(14) 0.15(2) 0.022(14) -0.102(15) 0.030(12)
C3C 0.086(12) 0.176(18) 0.038(11) 0.013(11) 0.005(9) 0.037(11)
C4C 0.068(10) 0.081(10) 0.098(14) -0.035(9) 0.011(9) 0.005(8)
C5C 0.106(11) 0.044(8) 0.144(16) -0.010(9) -0.040(11) 0.055(8)
C6C 0.061(8) 0.092(10) 0.085(11) -0.025(8) -0.025(8) 0.040(8)
C7C 0.154(17) 0.081(14) 0.109(18) 0.026(13) -0.054(14) 0.020(12)
C8C 0.103(11) 0.050(8) 0.040(9) 0.011(8) -0.009(8) 0.019(8)
C9C 0.065(9) 0.108(12) 0.069(11) 0.024(9) -0.010(7) 0.036(9)
N1C 0.059(7) 0.102(9) 0.076(9) -0.008(7) -0.006(6) 0.022(6)
C12C 0.108(12) 0.065(9) 0.131(15) 0.005(9) -0.035(10) 0.030(8)
C13C 0.090(14) 0.114(14) 0.28(3) -0.029(17) -0.084(18) 0.060(12)
C14C 0.139(17) 0.101(13) 0.14(2) 0.038(13) -0.080(16) 0.043(12)
C15C 0.19(2) 0.133(15) 0.093(15) 0.084(12) 0.074(15) 0.073(14)
N2C 0.069(9) 0.214(16) 0.28(2) 0.195(16) 0.064(11) 0.080(10)
C16C 0.107(13) 0.104(12) 0.096(14) 0.045(10) 0.006(11) 0.015(10)
C17C 0.076(13) 0.22(2) 0.15(2) 0.082(18) 0.011(13) 0.031(13)
C18C 0.058(11) 0.134(15) 0.19(2) -0.003(14) -0.011(13) 0.023(11)
C19C 0.180(18) 0.068(11) 0.068(12) 0.014(9) 0.000(11) 0.043(12)
C20C 0.054(9) 0.104(13) 0.134(16) -0.006(11) 0.021(9) 0.023(9)
C21C 0.134(13) 0.127(12) 0.012(8) -0.012(7) -0.035(8) 0.072(12)
N3C 0.072(8) 0.071(8) 0.093(10) -0.013(7) -0.018(6) 0.022(6)
C22C 0.153(16) 0.086(12) 0.090(14) 0.008(10) -0.025(11) 0.042(11)
C23C 0.135(15) 0.101(13) 0.167(19) 0.008(12) -0.006(13) 0.075(12)
C24C 0.127(14) 0.051(9) 0.107(14) -0.002(9) -0.028(10) 0.017(9)
O1D 0.175(12) 0.171(12) 0.147(13) 0.010(9) 0.021(9) 0.128(11)
O2D 0.121(9) 0.113(9) 0.323(19) 0.023(10) -0.050(10) 0.075(8)
O3D 0.126(11) 0.225(17) 0.165(15) -0.068(12) -0.002(10) 0.039(11)
N4D 0.113(9) 0.174(13) 0.106(10) 0.032(9) 0.024(7) 0.133(10)
N5D 0.109(11) 0.149(14) 0.101(12) -0.035(10) -0.017(9) 0.039(10)
N6D 0.153(14) 0.145(13) 0.109(13) -0.002(10) 0.023(11) 0.068(12)
C1D 0.089(12) 0.25(3) 0.100(14) -0.026(14) -0.021(10) 0.124(16)
C2D 0.107(11) 0.133(13) 0.074(11) -0.036(9) -0.010(9) 0.086(11)
C3D 0.187(18) 0.118(13) 0.094(13) 0.032(10) 0.055(12) 0.126(14)
C4D 0.069(10) 0.178(17) 0.091(13) 0.066(12) 0.045(9) 0.066(11)
C5D 0.136(15) 0.096(12) 0.093(13) 0.009(10) -0.002(10) 0.070(12)
C6D 0.133(15) 0.131(15) 0.23(2) -0.067(14) -0.116(15) 0.105(13)
C7D 0.16(2) 0.15(2) 0.12(2) -0.038(15) 0.033(14) 0.112(17)
C8D 0.138(15) 0.116(12) 0.078(13) 0.015(10) -0.033(11) 0.065(11)
C9D 0.170(16) 0.156(15) 0.068(12) 0.007(10) 0.014(11) 0.123(14)
N1D 0.120(9) 0.079(7) 0.080(9) 0.003(6) -0.018(7) 0.064(7)
C11D 0.112(15) 0.21(2) 0.38(4) 0.15(2) 0.046(18) 0.113(16)
C12D 0.120(13) 0.202(18) 0.087(13) 0.071(12) 0.031(10) 0.096(13)
C13D 0.076(12) 0.138(17) 0.097(14) 0.018(11) -0.021(10) 0.049(12)
C14D 0.31(3) 0.113(14) 0.059(12) -0.020(11) -0.041(14) 0.149(18)
C15D 0.103(10) 0.091(10) 0.083(12) 0.005(9) 0.019(8) 0.073(9)
N2D 0.120(10) 0.132(11) 0.098(11) 0.042(9) 0.001(8) 0.072(9)
C16D 0.063(10) 0.125(14) 0.19(2) -0.076(14) -0.012(11) 0.033(10)
C17D 0.24(2) 0.24(2) 0.098(15) -0.028(14) -0.028(14) 0.21(2)
C18D 0.23(2) 0.172(18) 0.106(16) -0.069(14) -0.046(14) 0.151(17)
C19D 0.127(17) 0.23(3) 0.028(12) 0.002(14) -0.051(12) 0.01(2)
C20D 0.029(9) 0.138(15) 0.127(16) -0.019(12) 0.011(9) -0.015(9)
C21D 0.133(15) 0.067(10) 0.101(14) 0.012(9) 0.029(11) 0.033(10)
N3D 0.110(10) 0.088(9) 0.113(11) -0.026(8) -0.058(9) 0.048(8)
C22D 0.073(12) 0.32(3) 0.069(13) 0.031(15) 0.035(10) 0.097(16)
C23D 0.043(10) 0.34(3) 0.15(2) -0.16(2) -0.001(11) -0.005(14)
C24D 0.105(15) 0.20(2) 0.18(2) -0.067(17) 0.005(15) 0.029(15)
O1E 0.119(9) 0.204(13) 0.115(11) 0.006(9) 0.019(7) 0.080(9)
O2E 0.094(8) 0.163(10) 0.106(10) 0.011(8) -0.025(7) 0.056(7)
O3E 0.104(9) 0.160(10) 0.157(12) 0.009(9) 0.025(8) 0.063(8)
N4E 0.224(19) 0.077(9) 0.169(18) 0.038(10) -0.062(14) 0.056(11)
N5E 0.080(9) 0.173(16) 0.143(16) 0.078(12) -0.014(9) 0.025(10)
N6E 0.148(13) 0.115(10) 0.067(11) 0.000(9) -0.005(9) 0.012(9)
C1E 0.105(13) 0.179(18) 0.084(14) 0.024(13) -0.008(11) 0.053(12)
C2E 0.123(13) 0.128(13) 0.112(15) -0.058(11) -0.065(11) 0.067(11)
C4E 0.062(9) 0.157(14) 0.100(14) -0.064(11) -0.037(9) 0.016(9)
C7E 0.138(19) 0.21(3) 0.082(16) -0.005(15) 0.039(14) 0.097(18)
C8E 0.17(2) 0.165(19) 0.104(16) -0.033(15) -0.079(14) 0.073(17)
C9E 0.093(12) 0.131(14) 0.137(16) -0.045(12) -0.025(11) 0.071(12)
N1E 0.072(8) 0.091(9) 0.097(10) 0.010(7) 0.008(7) 0.018(7)
C10E 0.092(11) 0.205(18) 0.052(10) 0.006(10) 0.013(8) 0.098(13)
C11E 0.125(16) 0.108(14) 0.26(3) 0.058(16) -0.006(16) -0.003(12)
C13E 0.041(10) 0.19(2) 0.114(19) -0.002(16) -0.017(10) 0.012(12)
C14E 0.124(14) 0.055(10) 0.128(19) 0.015(11) 0.014(12) 0.038(10)
C15E 0.059(9) 0.116(13) 0.144(18) 0.029(13) -0.004(10) 0.045(9)
N2E 0.081(8) 0.104(10) 0.091(10) -0.022(8) 0.021(7) 0.027(7)
C16E 0.127(15) 0.064(11) 0.33(3) 0.031(15) 0.117(17) 0.042(11)
C17E 0.092(12) 0.062(11) 0.35(3) -0.079(16) -0.001(16) 0.034(9)
C18E 0.063(10) 0.30(3) 0.061(12) 0.021(15) 0.019(9) 0.085(15)
C19E 0.105(14) 0.147(16) 0.18(2) 0.001(15) 0.003(15) 0.085(13)
C20E 0.53(5) 0.19(2) 0.041(14) -0.003(13) 0.09(2) 0.17(3)
C21E 0.18(2) 0.24(3) 0.25(4) 0.01(2) -0.02(2) 0.13(2)
N3E 0.172(15) 0.125(11) 0.073(10) -0.050(8) -0.030(10) 0.040(10)
C23E 0.34(3) 0.100(13) 0.146(19) -0.044(12) -0.113(19) 0.130(16)
O1F 0.276(18) 0.243(16) 0.101(11) 0.032(10) 0.060(11) 0.200(15)
O2F 0.169(13) 0.169(16) 0.251(19) 0.070(13) 0.126(14) 0.069(12)
O3F 0.215(18) 0.29(2) 0.221(19) 0.057(17) 0.116(15) 0.138(18)
N4F 0.22(2) 0.33(3) 0.099(15) 0.049(15) 0.004(12) 0.163(19)
N5F 0.142(12) 0.209(16) 0.081(10) -0.079(10) -0.030(9) 0.103(12)
N6F 0.113(11) 0.095(9) 0.053(9) 0.008(7) -0.002(7) -0.013(8)
C2F 0.117(16) 0.31(3) 0.13(2) 0.023(19) -0.017(14) 0.08(2)
C3F 0.63(7) 0.088(17) 0.045(15) 0.004(12) 0.06(2) 0.10(3)
C4F 0.173(18) 0.34(3) 0.095(15) 0.098(18) 0.044(13) 0.20(2)
C6F 0.056(9) 0.177(16) 0.129(15) -0.026(12) 0.021(9) 0.053(10)
C7F 0.149(18) 0.126(16) 0.17(2) -0.037(14) 0.026(15) 0.080(15)
C9F 0.130(14) 0.185(16) 0.096(13) 0.003(11) 0.000(10) 0.126(13)
N1F 0.051(7) 0.178(12) 0.072(9) 0.069(8) -0.002(6) 0.055(8)
C10F 0.16(2) 0.27(3) 0.19(2) -0.05(2) -0.073(18) 0.15(2)
C11F 0.157(18) 0.35(3) 0.089(16) -0.011(17) -0.003(13) 0.16(2)
C13F 0.53(7) 0.058(18) 0.35(6) 0.04(2) -0.24(6) -0.12(4)
C14F 0.101(12) 0.094(11) 0.174(19) -0.007(11) 0.007(11) 0.063(10)
C16F 0.36(3) 0.141(16) 0.19(2) 0.087(16) 0.15(2) 0.17(2)
C18F 0.28(3) 0.44(4) 0.18(3) 0.07(3) 0.16(2) 0.26(3)
C19F 0.16(2) 0.18(3) 0.26(4) -0.19(3) 0.11(2) -0.09(2)
C20F 0.120(17) 0.36(4) 0.096(17) 0.001(19) -0.075(13) 0.11(2)
C21F 0.21(2) 0.111(15) 0.14(2) 0.042(14) 0.058(17) 0.074(15)
N3F 0.235(16) 0.141(11) 0.017(7) 0.021(7) -0.016(8) 0.118(12)
C22F 0.35(3) 0.136(16) 0.073(14) 0.030(12) 0.017(16) 0.15(2)
C23F 0.116(16) 0.21(2) 0.102(17) 0.057(15) -0.027(12) 0.049(15)
C24F 0.137(19) 0.39(4) 0.103(18) 0.00(2) -0.034(14) 0.17(2)
O1G 0.120(9) 0.165(11) 0.136(11) -0.010(8) 0.033(8) 0.064(9)
O2G 0.120(8) 0.129(10) 0.108(10) 0.012(7) 0.004(7) 0.053(8)
O3G 0.145(10) 0.180(10) 0.040(7) -0.001(6) 0.000(6) 0.061(8)
N4G 0.152(13) 0.196(14) 0.061(10) 0.021(9) -0.013(9) 0.116(12)
N5G 0.114(11) 0.105(10) 0.120(13) 0.031(9) -0.001(10) 0.015(9)
N6G 0.120(10) 0.156(11) 0.055(9) 0.003(8) 0.010(8) 0.091(9)
C1G 0.25(3) 0.103(15) 0.17(2) 0.078(15) 0.07(2) 0.115(18)
C2G 0.077(10) 0.099(11) 0.072(12) -0.015(9) -0.042(9) 0.015(9)
C3G 0.114(14) 0.159(16) 0.071(13) -0.010(11) 0.022(11) 0.059(13)
C4G 0.044(8) 0.142(13) 0.092(13) -0.023(10) 0.008(8) 0.028(9)
C5G 0.129(14) 0.090(11) 0.068(12) -0.015(9) -0.052(11) 0.061(11)
C6G 0.077(10) 0.106(12) 0.097(13) -0.014(10) 0.011(10) 0.037(9)
C7G 0.043(10) 0.099(12) 0.14(2) -0.007(12) -0.050(11) -0.001(9)
C8G 0.072(11) 0.24(2) 0.068(13) -0.014(14) -0.039(10) 0.092(14)
C9G 0.042(9) 0.121(13) 0.152(18) 0.008(12) 0.005(10) 0.024(9)
N1G 0.086(9) 0.145(11) 0.115(11) 0.030(9) -0.008(8) 0.095(9)
C10G 0.070(11) 0.21(2) 0.115(16) 0.025(15) -0.022(11) 0.065(12)
C11G 0.053(10) 0.152(16) 0.16(2) -0.010(13) -0.015(11) 0.028(11)
C12G 0.124(14) 0.146(15) 0.115(16) 0.013(12) 0.030(12) 0.090(13)
C13G 0.135(17) 0.114(16) 0.108(17) 0.013(13) -0.027(14) 0.081(15)
C14G 0.080(10) 0.087(11) 0.041(9) 0.025(8) -0.017(8) 0.012(9)
C16G 0.201(18) 0.117(13) 0.115(14) 0.025(10) 0.032(12) 0.134(14)
C17G 0.102(13) 0.144(16) 0.125(17) 0.033(13) 0.000(11) 0.042(12)
C18G 0.152(16) 0.118(14) 0.101(15) 0.068(11) 0.003(12) 0.035(13)
C19G 0.090(12) 0.083(11) 0.154(19) -0.022(11) -0.050(13) 0.044(10)
C20G 0.096(12) 0.084(11) 0.16(2) 0.054(11) 0.015(12) 0.055(9)
C21G 0.096(11) 0.080(10) 0.091(13) 0.018(9) 0.010(10) 0.042(9)
N3G 0.107(9) 0.050(6) 0.044(8) 0.004(5) -0.026(7) 0.006(6)
C22G 0.182(18) 0.067(10) 0.22(2) 0.017(12) 0.113(17) 0.077(12)
C23G 0.197(18) 0.118(13) 0.143(18) 0.030(13) -0.049(15) 0.117(13)
C24G 0.164(17) 0.113(13) 0.066(12) 0.011(10) -0.030(12) 0.051(12)
O1H 0.131(9) 0.203(12) 0.105(9) -0.042(8) -0.049(7) 0.112(9)
O2H 0.108(8) 0.144(9) 0.152(12) -0.043(9) -0.013(8) 0.064(7)
O3H 0.070(6) 0.116(7) 0.080(7) 0.015(5) -0.002(5) 0.035(5)
N4H 0.081(8) 0.130(10) 0.053(9) 0.005(8) -0.010(7) 0.030(7)
N5H 0.070(9) 0.084(9) 0.142(13) 0.008(9) -0.027(9) 0.011(7)
N6H 0.081(8) 0.169(12) 0.079(9) 0.029(8) 0.007(6) 0.082(9)
C2H 0.051(8) 0.115(11) 0.070(11) -0.007(9) 0.020(7) 0.029(8)
C3H 0.105(13) 0.167(17) 0.078(13) 0.055(13) 0.045(10) 0.098(13)
C4H 0.088(11) 0.123(12) 0.088(13) 0.004(10) -0.004(9) 0.073(10)
C5H 0.080(9) 0.126(12) 0.056(10) 0.025(9) -0.005(7) 0.081(9)
C6H 0.016(6) 0.090(10) 0.121(13) -0.022(9) -0.020(7) 0.016(6)
C7H 0.116(14) 0.21(2) 0.14(2) 0.008(17) -0.014(13) 0.113(16)
C8H 0.073(10) 0.127(14) 0.090(15) -0.013(12) 0.021(10) 0.029(10)
C9H 0.042(7) 0.087(9) 0.040(9) 0.015(7) -0.004(6) 0.030(6)
N1H 0.079(8) 0.138(10) 0.056(9) -0.010(7) 0.010(6) 0.065(7)
C10H 0.098(11) 0.150(14) 0.120(15) 0.043(12) 0.028(10) 0.089(11)
C11H 0.130(13) 0.28(2) 0.046(11) -0.047(12) -0.028(10) 0.153(15)
C12H 0.060(9) 0.103(11) 0.098(13) -0.007(10) -0.014(8) 0.036(8)
C13H 0.16(2) 0.18(2) 0.104(17) -0.070(17) -0.045(16) 0.152(19)
C14H 0.068(10) 0.079(11) 0.128(16) -0.019(10) 0.008(11) 0.030(9)
C15H 0.072(10) 0.075(10) 0.158(17) -0.010(11) -0.026(11) 0.031(9)
N2H 0.067(7) 0.047(6) 0.129(11) 0.026(7) 0.016(7) 0.022(6)
C16H 0.130(14) 0.136(14) 0.079(13) -0.015(10) 0.013(11) 0.080(12)
C17H 0.123(15) 0.179(18) 0.097(15) -0.034(13) 0.031(12) 0.068(14)
C18H 0.133(15) 0.156(16) 0.127(17) -0.027(13) 0.000(12) 0.115(13)
C20H 0.156(17) 0.116(14) 0.160(18) 0.068(13) -0.048(13) 0.083(13)
C21H 0.122(12) 0.089(11) 0.043(10) -0.005(8) 0.016(8) 0.032(10)
N3H 0.088(8) 0.104(9) 0.050(7) 0.012(7) -0.005(6) 0.057(7)
C22H 0.092(12) 0.109(12) 0.113(15) 0.001(10) -0.026(10) 0.012(10)
C23H 0.054(10) 0.20(2) 0.23(2) 0.038(17) -0.035(12) 0.060(13)
C24H 0.067(11) 0.101(13) 0.24(2) 0.039(15) -0.001(12) 0.015(10)
Cu7 0.1059(14) 0.1119(14) 0.0547(12) -0.0046(10) -0.0065(10) 0.0635(12)
Cu8 0.1179(15) 0.1205(15) 0.0634(13) 0.0080(11) 0.0051(11) 0.0668(12)
S13 0.113(3) 0.108(3) 0.170(5) 0.004(3) 0.003(3) 0.071(3)
O13 0.143(9) 0.090(7) 0.111(9) 0.019(6) -0.009(6) 0.059(6)
S14 0.140(4) 0.109(3) 0.094(4) 0.021(3) -0.008(3) 0.029(3)
O14 0.102(7) 0.149(9) 0.086(8) -0.034(6) -0.023(6) 0.081(7)
O1J 0.162(11) 0.254(15) 0.104(11) 0.033(10) 0.025(8) 0.138(11)
O2J 0.169(10) 0.155(10) 0.055(7) 0.024(6) -0.012(7) 0.091(8)
O3J 0.160(10) 0.140(10) 0.043(7) 0.017(6) 0.018(6) 0.040(8)
N4J 0.133(11) 0.144(11) 0.085(11) -0.004(8) 0.018(9) 0.104(10)
N5J 0.098(11) 0.242(18) 0.083(12) 0.027(11) 0.006(9) 0.063(12)
N6J 0.123(10) 0.095(8) 0.068(9) -0.016(7) 0.015(8) 0.054(7)
C1J 0.24(2) 0.054(10) 0.136(19) -0.028(10) -0.080(17) 0.067(13)
C2J 0.104(12) 0.129(13) 0.095(14) -0.079(11) -0.034(10) 0.056(11)
C3J 0.136(14) 0.145(14) 0.074(12) -0.007(10) -0.016(11) 0.114(12)
C4J 0.114(12) 0.086(10) 0.096(12) 0.001(8) 0.010(9) 0.072(9)
C6J 0.077(11) 0.093(11) 0.129(16) 0.019(10) 0.029(10) 0.009(9)
C7J 0.18(2) 0.19(2) 0.065(15) 0.004(13) 0.048(15) 0.075(19)
C8J 0.172(16) 0.137(13) 0.035(10) 0.016(9) -0.027(10) 0.092(12)
C9J 0.087(10) 0.069(9) 0.118(15) -0.007(9) 0.030(10) 0.035(8)
N1J 0.096(8) 0.146(10) 0.017(6) 0.002(6) 0.015(6) 0.055(7)
C12J 0.183(15) 0.118(12) 0.061(11) 0.005(8) 0.006(10) 0.116(12)
C13J 0.32(3) 0.19(2) 0.113(19) -0.056(17) -0.03(2) 0.24(2)
C14J 0.129(16) 0.101(13) 0.138(17) 0.019(12) -0.039(13) 0.046(12)
C15J 0.21(2) 0.098(12) 0.089(14) 0.011(10) -0.006(13) 0.098(14)
N2J 0.140(11) 0.091(9) 0.043(8) 0.013(7) 0.010(8) 0.045(9)
C16J 0.150(17) 0.149(18) 0.146(19) 0.005(15) -0.043(14) 0.083(15)
C17J 0.17(2) 0.155(18) 0.121(19) 0.005(14) -0.009(14) 0.057(16)
C18J 0.21(2) 0.171(19) 0.059(13) -0.030(13) -0.032(14) 0.038(18)
C19J 0.123(14) 0.080(11) 0.113(17) 0.009(11) -0.003(12) 0.041(10)
C21J 0.092(11) 0.085(10) 0.092(13) 0.013(9) -0.024(9) 0.005(9)
N3J 0.141(11) 0.096(9) 0.121(13) 0.063(9) 0.012(9) 0.048(9)
C23J 0.142(14) 0.094(11) 0.076(12) -0.037(9) -0.032(10) 0.057(10)
C24J 0.102(12) 0.122(12) 0.072(12) -0.002(9) 0.003(9) 0.044(10)
O1K 0.159(12) 0.39(2) 0.170(15) 0.148(15) -0.013(11) 0.105(15)
O2K 0.162(11) 0.35(2) 0.096(11) -0.009(11) -0.027(8) 0.115(13)
O3K 0.182(12) 0.172(12) 0.209(16) -0.007(11) 0.026(11) 0.081(10)
N4K 0.065(8) 0.29(2) 0.162(15) -0.002(13) -0.065(9) 0.082(11)
N5K 0.207(15) 0.149(12) 0.031(8) -0.010(8) 0.045(9) -0.053(11)
N6K 0.116(10) 0.070(9) 0.167(15) 0.076(9) -0.002(9) 0.010(7)
C1K 0.87(8) 0.28(3) 0.35(5) 0.11(3) 0.35(5) 0.45(5)
C4K 0.29(3) 0.209(19) 0.152(19) -0.115(16) -0.180(19) 0.18(2)
C5K 0.20(2) 0.44(4) 0.13(2) -0.20(2) -0.082(17) 0.14(3)
C8K 0.140(14) 0.085(11) 0.068(11) 0.006(9) -0.032(10) 0.066(11)
C9K 0.103(11) 0.109(12) 0.047(10) 0.002(8) -0.009(8) 0.057(10)
N1K 0.092(9) 0.076(8) 0.068(9) -0.001(6) 0.015(6) 0.029(7)
C10K 0.121(14) 0.144(15) 0.063(12) -0.028(11) -0.026(10) 0.053(12)
C11K 0.25(2) 0.29(3) 0.106(17) 0.111(17) 0.058(16) 0.23(2)
C12K 0.134(14) 0.117(13) 0.072(12) 0.014(10) 0.008(10) 0.051(11)
C14K 0.134(14) 0.173(16) 0.145(18) 0.091(14) 0.104(13) 0.094(13)
N2K 0.129(10) 0.130(10) 0.032(7) -0.025(6) -0.026(6) 0.053(8)
C17K 0.126(17) 0.35(3) 0.18(3) 0.01(2) -0.081(17) 0.09(2)
C20K 0.186(18) 0.115(14) 0.104(16) -0.075(12) -0.014(13) 0.088(14)
C21K 0.048(8) 0.101(11) 0.059(10) -0.009(9) -0.002(7) 0.008(8)
N3K 0.063(7) 0.105(9) 0.067(9) -0.028(7) -0.013(6) 0.026(7)
C22K 0.081(10) 0.101(12) 0.112(15) 0.060(11) 0.028(9) 0.033(9)
C23K 0.093(10) 0.108(12) 0.058(11) -0.039(9) 0.002(8) 0.037(9)
C24K 0.144(14) 0.23(2) 0.024(10) 0.040(11) 0.039(9) 0.099(15)
O1L 0.182(12) 0.106(9) 0.072(8) 0.026(6) -0.006(9) 0.032(9)
C1L 0.101(15) 0.213(19) 0.039(10) -0.043(10) -0.016(9) 0.109(16)
C2L 0.19(2) 0.133(18) 0.087(14) 0.000(12) -0.023(14) 0.126(16)
C7L 0.092(14) 0.107(16) 0.23(3) 0.053(16) -0.039(16) 0.015(15)
C9L 0.075(10) 0.096(11) 0.115(14) -0.068(10) -0.038(9) 0.044(9)
N1L 0.101(9) 0.164(13) 0.020(7) -0.003(8) 0.001(6) 0.059(9)
C10L 0.171(15) 0.138(14) 0.081(12) 0.033(10) 0.073(12) 0.108(13)
C12L 0.32(3) 0.146(18) 0.142(19) -0.035(14) 0.078(19) 0.14(2)
O1M 0.119(8) 0.154(10) 0.083(8) -0.028(7) -0.037(6) 0.055(8)
N4M 0.099(10) 0.176(14) 0.077(11) 0.032(9) 0.008(8) 0.020(10)
C2M 0.119(12) 0.162(15) 0.038(10) 0.013(9) -0.010(8) 0.070(12)
C7M 0.30(3) 0.13(2) 0.090(18) -0.010(14) -0.054(19) 0.12(2)
C9M 0.135(12) 0.182(15) 0.030(9) 0.035(9) 0.042(8) 0.108(12)
C10M 0.135(14) 0.156(15) 0.109(15) -0.053(12) 0.011(12) 0.067(12)
C11M 0.20(2) 0.23(2) 0.095(17) -0.064(15) 0.078(15) -0.039(18)
Cu9 0.0855(12) 0.1303(15) 0.0521(11) -0.0040(10) 0.0005(9) 0.0614(11)
S17 0.128(4) 0.133(4) 0.099(4) 0.012(3) 0.017(3) 0.081(3)
O17 0.123(8) 0.088(7) 0.085(8) 0.039(6) 0.022(6) 0.043(6)
Cl13 0.234(9) 0.56(2) 0.54(2) 0.020(14) -0.217(11) 0.268(12)
Cl20 0.107(3) 0.231(6) 0.182(6) 0.010(4) -0.056(3) 0.094(4)
Cl1 0.281(7) 0.269(7) 0.152(6) 0.060(5) 0.078(5) 0.199(7)
Cl2 0.149(4) 0.139(4) 0.151(5) 0.023(3) -0.001(3) 0.078(3)
Cl3 0.156(5) 0.247(7) 0.184(7) -0.019(5) -0.007(5) 0.075(5)
Cl4 0.224(7) 0.131(5) 0.323(12) -0.037(5) -0.040(7) 0.050(5)
Cl5 0.194(5) 0.141(4) 0.103(4) 0.013(3) 0.032(3) 0.107(4)
Cl6 0.095(3) 0.109(3) 0.068(3) 0.004(2) 0.004(2) 0.050(2)
Cl7 0.231(7) 0.177(5) 0.139(5) 0.022(4) 0.009(5) 0.070(5)
Cl8 0.096(3) 0.137(4) 0.266(8) 0.100(4) -0.015(4) 0.017(3)
Cl9 0.132(4) 0.064(3) 0.402(10) 0.021(4) 0.036(5) 0.031(3)

loop_
_atom_type_symbol
_atom_type_description
_atom_type_scat_dispersion_real
_atom_type_scat_dispersion_imag
_atom_type_scat_source
C C 0.0033 0.0016 'International Tables Vol C Tables 4.2.6.8 and 6.1.1.4'
H H 0.0000 0.0000 'International Tables Vol C Tables 4.2.6.8 and 6.1.1.4'
N N 0.0061 0.0033 'International Tables Vol C Tables 4.2.6.8 and 6.1.1.4'
O O 0.0106 0.0060 'International Tables Vol C Tables 4.2.6.8 and 6.1.1.4'
Cl Cl 0.1484 0.1585 'International Tables Vol C Tables 4.2.6.8 and 6.1.1.4'
Cu Cu 0.3201 1.2651 'International Tables Vol C Tables 4.2.6.8 and 6.1.1.4'
S S 0.1246 0.1234 'International Tables Vol C Tables 4.2.6.8 and 6.1.1.4'

loop_
_geom_angle_atom_site_label_1
_geom_angle_atom_site_label_2
_geom_angle_atom_site_label_3
_geom_angle
_geom_angle_site_symmetry_1
_geom_angle_site_symmetry_3
N1A Cu1 N1B 90.6(3) . .
N1A Cu1 N1D 93.0(2) . .
N1B Cu1 N1D 172.8(3) . .
N1A Cu1 N1C 176.0(2) . .
N1B Cu1 N1C 86.6(2) . .
N1D Cu1 N1C 89.5(2) . .
N1A Cu1 O1 89.1(3) . .
N1B Cu1 O1 94.6(3) . .
N1D Cu1 O1 91.7(3) . .
N1C Cu1 O1 93.9(3) . .
N1A Cu1 O113 89.91(18) . .
N1B Cu1 O113 83.5(2) . .
N1D Cu1 O113 90.33(19) . .
N1C Cu1 O113 86.95(18) . .
O1 Cu1 O113 177.8(2) . .
N1G Cu2 N1F 87.1(3) . .
N1G Cu2 N1H 88.9(3) . .
N1F Cu2 N1H 175.0(3) . .
N1G Cu2 N1E 175.1(3) . .
N1F Cu2 N1E 93.2(3) . .
N1H Cu2 N1E 90.5(3) . .
N1G Cu2 O2 93.8(3) . .
N1F Cu2 O2 92.4(3) . .
N1H Cu2 O2 90.8(3) . .
N1E Cu2 O2 91.1(3) . .
N1G Cu2 O120 88.9(2) . .
N1F Cu2 O120 86.1(2) . .
N1H Cu2 O120 90.81(18) . .
N1E Cu2 O120 86.2(2) . .
O2 Cu2 O120 176.8(3) . .
N2A Cu3 N3H 177.7(3) . .
N2A Cu3 N2E 86.8(2) . .
N3H Cu3 N2E 90.9(3) . .
N2A Cu3 N3D 93.5(2) . .
N3H Cu3 N3D 88.8(3) . .
N2E Cu3 N3D 171.3(3) . .
N2A Cu3 O3 89.4(3) . .
N3H Cu3 O3 90.8(3) . .
N2E Cu3 O3 94.3(3) . .
N3D Cu3 O3 94.4(3) . .
N2A Cu3 O213 92.85(15) . 6_547
N3H Cu3 O213 86.76(19) . 6_547
N2E Cu3 O213 82.2(2) . 6_547
N3D Cu3 O213 89.1(2) . 6_547
O3 Cu3 O213 175.7(2) . 6_547
N2F Cu4 N3E 91.9(3) . .
N2F Cu4 N3A 176.7(3) . .
N3E Cu4 N3A 85.5(3) . .
N2F Cu4 N2B 90.8(3) . .
N3E Cu4 N2B 175.3(4) . .
N3A Cu4 N2B 91.6(3) . .
N2F Cu4 O4 93.6(4) . .
N3E Cu4 O4 95.7(4) . .
N3A Cu4 O4 88.8(3) . .
N2B Cu4 O4 87.9(4) . .
N2F Cu4 O10 85.0(2) . .
N3E Cu4 O10 85.6(3) . .
N3A Cu4 O10 92.70(15) . .
N2B Cu4 O10 90.9(3) . .
O4 Cu4 O10 178.1(3) . .
N2G Cu5 N2C 88.6(3) . .
N2G Cu5 N3B 178.3(3) . .
N2C Cu5 N3B 89.8(3) . .
N2G Cu5 N3F 92.6(3) . .
N2C Cu5 N3F 172.1(3) . .
N3B Cu5 N3F 89.0(3) . .
N2G Cu5 O5 88.5(3) . .
N2C Cu5 O5 82.9(3) . .
N3B Cu5 O5 91.3(3) . .
N3F Cu5 O5 89.3(3) . .
N2G Cu5 O11 92.3(2) . .
N2C Cu5 O11 94.9(2) . .
N3B Cu5 O11 87.8(2) . .
N3F Cu5 O11 92.8(2) . .
O5 Cu5 O11 177.7(3) . .
N3C Cu6 N3G 90.1(3) . .
N3C Cu6 N2H 178.6(3) . .
N3G Cu6 N2H 88.5(3) . .
N3C Cu6 N2D 92.6(3) . .
N3G Cu6 N2D 170.8(3) . .
N2H Cu6 N2D 88.8(3) . .
N3C Cu6 O6 88.6(3) . .
N3G Cu6 O6 93.7(3) . .
N2H Cu6 O6 91.3(3) . .
N2D Cu6 O6 95.2(3) . .
N3C Cu6 O12 90.5(2) . .
N3G Cu6 O12 85.1(2) . .
N2H Cu6 O12 89.5(2) . .
N2D Cu6 O12 86.1(2) . .
O6 Cu6 O12 178.5(2) . .
O1 S1 C2 109.1(9) . .
O1 S1 C1 109.6(7) . .
C2 S1 C1 108.7(9) . .
S1 O1 Cu1 163.7(6) . .
O2 S21 C4 102.8(8) . .
O2 S21 C3 102.9(7) . .
C4 S21 C3 112.0(9) . .
O2 S22 C4 116.1(17) . .
O2 S22 C3 107.2(14) . .
C4 S22 C3 121.6(17) . .
S22 O2 S21 39.8(12) . .
S22 O2 Cu2 168.9(15) . .
S21 O2 Cu2 150.4(6) . .
S22 C3 S21 32.9(10) . .
S22 C4 S21 35.5(11) . .
O3 S3 C5 107.4(8) . .
O3 S3 C6 97.0(14) . .
C5 S3 C6 101.0(14) . .
S3 O3 Cu3 162.7(6) . .
O4 S4 C7 103.4(9) . .
O4 S4 C8 101.5(8) . .
C7 S4 C8 101.4(10) . .
S4 O4 Cu4 148.5(7) . .
O5 S51 C10 106.6(9) . .
O5 S51 C9 101.2(8) . .
C10 S51 C9 101.9(10) . .
O5 S52 C9 102.6(15) . .
O5 S52 C10 106.4(17) . .
C9 S52 C10 103.2(16) . .
S51 O5 S52 55.7(12) . .
S51 O5 Cu5 145.4(7) . .
S52 O5 Cu5 156.1(13) . .
S52 C9 S51 46.3(10) . .
S51 C10 S52 46.4(10) . .
O6 S6 C11 107.9(11) . .
O6 S6 C12 105.6(9) . .
C11 S6 C12 109.5(12) . .
S6 O6 Cu6 166.0(6) . .
C7A N4A C8A 127.2(8) . .
C14A N5A C13A 113.4(10) . .
C20A N6A C19A 126.1(4) . .
C6A C1A C2A 120.0 . .
C6A C1A C7A 112.8(3) . .
C2A C1A C7A 127.2(3) . .
C3A C2A C1A 120.0 . .
C2A C3A C4A 120.0 . .
C2A C3A C13A 113.3(3) . .
C4A C3A C13A 126.4(3) . .
C5A C4A C3A 120.0 . .
C19A C5A C6A 117.4(3) . .
C19A C5A C4A 120.2(3) . .
C6A C5A C4A 120.0 . .
C5A C6A C1A 120.0 . .
O1A C7A N4A 118.4(9) . .
O1A C7A C1A 127.3(8) . .
N4A C7A C1A 113.7(6) . .
C12A C8A C9A 120.0 . .
C12A C8A N4A 126.6(5) . .
C9A C8A N4A 113.4(5) . .
N1A C9A C8A 120.0 . .
C10A N1A C9A 120.0 . .
C10A N1A Cu1 121.3(2) . .
C9A N1A Cu1 118.6(2) . .
C11A C10A N1A 120.0 . .
C10A C11A C12A 120.0 . .
C8A C12A C11A 120.0 . .
O2A C13A N5A 126.9(8) . .
O2A C13A C3A 115.2(6) . .
N5A C13A C3A 110.4(6) . .
N5A C14A C15A 106.1(6) . .
N5A C14A C18A 133.6(6) . .
C15A C14A C18A 120.0 . .
C14A C15A N2A 120.0 . .
C16A N2A C15A 120.0 . .
C16A N2A Cu3 115.69(15) . .
C15A N2A Cu3 124.21(16) . .
N2A C16A C17A 120.0 . .
C18A C17A C16A 120.0 . .
C17A C18A C14A 120.0 . .
O3A C19A C5A 129.0(7) . .
O3A C19A N6A 107.3(8) . .
C5A C19A N6A 111.6(4) . .
C21A C20A C24A 120.0 . .
C21A C20A N6A 117.4(3) . .
C24A C20A N6A 122.1(3) . .
C20A C21A N3A 120.0 . .
C21A N3A C22A 120.0 . .
C21A N3A Cu4 117.95(13) . .
C22A N3A Cu4 121.98(13) . .
C23A C22A N3A 120.0 . .
C22A C23A C24A 120.0 . .
C23A C24A C20A 120.0 . .
C7B N4B C8B 120.9(12) . .
C13B N5B C14B 123.9(12) . .
C20B N6B C19B 122.8(6) . .
C2B C1B C6B 120.0 . .
C2B C1B C7B 126.6(4) . .
C6B C1B C7B 113.2(4) . .
C3B C2B C1B 120.0 . .
C4B C3B C2B 120.0 . .
C4B C3B C13B 115.7(4) . .
C2B C3B C13B 124.1(4) . .
C3B C4B C5B 120.0 . .
C6B C5B C4B 120.0 . .
C6B C5B C19B 116.0(4) . .
C4B C5B C19B 123.5(4) . .
C5B C6B C1B 120.0 . .
N4B C7B O1B 121.6(11) . .
N4B C7B C1B 127.1(9) . .
O1B C7B C1B 110.1(8) . .
C12B C8B C9B 120.0 . .
C12B C8B N4B 109.7(6) . .
C9B C8B N4B 128.7(6) . .
N1B C9B C8B 120.0 . .
C10B N1B C9B 120.0 . .
C10B N1B Cu1 125.1(3) . .
C9B N1B Cu1 114.5(3) . .
N1B C10B C11B 120.0 . .
C12B C11B C10B 120.0 . .
C8B C12B C11B 120.0 . .
O2B C13B N5B 130.8(11) . .
O2B C13B C3B 114.2(9) . .
N5B C13B C3B 111.5(8) . .
N5B C14B C15B 116.3(7) . .
N5B C14B C18B 123.6(7) . .
C15B C14B C18B 120.0 . .
C14B C15B N2B 120.0 . .
C15B N2B C16B 120.0 . .
C15B N2B Cu4 122.9(3) . .
C16B N2B Cu4 117.1(3) . .
C17B C16B N2B 120.0 . .
C16B C17B C18B 120.0 . .
C14B C18B C17B 120.0 . .
O3B C19B C5B 121.9(8) . .
O3B C19B N6B 127.5(9) . .
C5B C19B N6B 109.8(6) . .
C21B C20B C24B 120.0 . .
C21B C20B N6B 120.0(3) . .
C24B C20B N6B 120.0(3) . .
C20B C21B N3B 120.0 . .
C22B N3B C21B 120.0 . .
C22B N3B Cu5 120.6(2) . .
C21B N3B Cu5 119.1(2) . .
C23B C22B N3B 120.0 . .
C24B C23B C22B 120.0 . .
C23B C24B C20B 120.0 . .
C7C N4C C8C 123.8(9) . .
C13C N5C C14C 127.6(11) . .
C20C N6C C19C 130.7(6) . .
C2C C1C C6C 120.0 . .
C2C C1C C7C 124.4(4) . .
C6C C1C C7C 114.8(4) . .
C1C C2C C3C 120.0 . .
C4C C3C C2C 120.0 . .
C4C C3C C13C 112.0(4) . .
C2C C3C C13C 128.0(4) . .
C3C C4C C5C 120.0 . .
C19C C5C C6C 115.5(4) . .
C19C C5C C4C 123.9(4) . .
C6C C5C C4C 120.0 . .
C5C C6C C1C 120.0 . .
O1C C7C N4C 120.7(9) . .
O1C C7C C1C 114.8(7) . .
N4C C7C C1C 117.3(7) . .
N4C C8C C9C 112.8(5) . .
N4C C8C C12C 126.8(5) . .
C9C C8C C12C 120.0 . .
N1C C9C C8C 120.0 . .
C9C N1C C10C 120.0 . .
C9C N1C Cu1 117.68(19) . .
C10C N1C Cu1 122.22(19) . .
C11C C10C N1C 120.0 . .
C12C C11C C10C 120.0 . .
C8C C12C C11C 120.0 . .
N5C C13C O2C 115.1(10) . .
N5C C13C C3C 132.1(8) . .
O2C C13C C3C 110.9(8) . .
C18C C14C C15C 120.0 . .
C18C C14C N5C 132.7(6) . .
C15C C14C N5C 107.1(6) . .
C14C C15C N2C 120.0 . .
C16C N2C C15C 120.0 . .
C16C N2C Cu5 112.4(3) . .
C15C N2C Cu5 127.2(3) . .
N2C C16C C17C 120.0 . .
C18C C17C C16C 120.0 . .
C14C C18C C17C 120.0 . .
O3C C19C C5C 121.1(7) . .
O3C C19C N6C 112.2(7) . .
C5C C19C N6C 122.0(6) . .
N6C C20C C24C 129.3(4) . .
N6C C20C C21C 110.4(4) . .
C24C C20C C21C 120.0 . .
C20C C21C N3C 120.0 . .
C22C N3C C21C 120.0 . .
C22C N3C Cu6 120.5(2) . .
C21C N3C Cu6 119.4(2) . .
C23C C22C N3C 120.0 . .
C22C C23C C24C 120.0 . .
C20C C24C C23C 120.0 . .
C7D N4D C8D 124.4(10) . .
C13D N5D C14D 132.1(13) . .
C20D N6D C19D 126.0(8) . .
C2D C1D C6D 120.0 . .
C2D C1D C7D 110.9(4) . .
C6D C1D C7D 128.3(4) . .
C3D C2D C1D 120.0 . .
C2D C3D C4D 120.0 . .
C2D C3D C13D 121.5(4) . .
C4D C3D C13D 118.5(4) . .
C5D C4D C3D 120.0 . .
C6D C5D C4D 120.0 . .
C6D C5D C19D 110.9(3) . .
C4D C5D C19D 127.3(3) . .
C5D C6D C1D 120.0 . .
O1D C7D N4D 122.2(10) . .
O1D C7D C1D 125.2(8) . .
N4D C7D C1D 111.7(7) . .
C12D C8D C9D 120.0 . .
C12D C8D N4D 118.2(5) . .
C9D C8D N4D 121.7(5) . .
N1D C9D C8D 120.0 . .
C9D N1D C10D 120.0 . .
C9D N1D Cu1 118.5(2) . .
C10D N1D Cu1 121.4(2) . .
N1D C10D C11D 120.0 . .
C10D C11D C12D 120.0 . .
C11D C12D C8D 120.0 . .
N5D C13D O2D 124.9(11) . .
N5D C13D C3D 122.6(10) . .
O2D C13D C3D 111.1(8) . .
N5D C14D C15D 121.5(6) . .
N5D C14D C18D 117.8(6) . .
C15D C14D C18D 120.0 . .
C14D C15D N2D 120.0 . .
C16D N2D C15D 120.0 . .
C16D N2D Cu6 123.6(2) . .
C15D N2D Cu6 115.0(2) . .
N2D C16D C17D 120.0 . .
C16D C17D C18D 120.0 . .
C17D C18D C14D 120.0 . .
O3D C19D N6D 119.1(11) . .
O3D C19D C5D 128.4(11) . .
N6D C19D C5D 112.3(6) . .
N6D C20D C24D 113.9(5) . .
N6D C20D C21D 126.1(5) . .
C24D C20D C21D 120.0 . .
N3D C21D C20D 120.0 . .
C22D N3D C21D 120.0 . .
C22D N3D Cu3 123.6(2) . .
C21D N3D Cu3 113.5(2) . .
N3D C22D C23D 120.0 . .
C22D C23D C24D 120.0 . .
C20D C24D C23D 120.0 . .
C7E N4E C8E 123.3(14) . .
C13E N5E C14E 121.1(16) . .
C19E N6E C20E 111.8(7) . .
C2E C1E C6E 120.0 . .
C2E C1E C7E 128.0(4) . .
C6E C1E C7E 112.0(4) . .
C1E C2E C3E 120.0 . .
C13E C3E C4E 119.8(4) . .
C13E C3E C2E 119.2(4) . .
C4E C3E C2E 120.0 . .
C3E C4E C5E 120.0 . .
C6E C5E C4E 120.0 . .
C6E C5E C19E 123.5(4) . .
C4E C5E C19E 116.3(4) . .
C5E C6E C1E 120.0 . .
O1E C7E N4E 124.3(10) . .
O1E C7E C1E 119.6(8) . .
N4E C7E C1E 112.1(8) . .
N4E C8E C9E 121.5(8) . .
N4E C8E C12E 118.0(8) . .
C9E C8E C12E 120.0 . .
N1E C9E C8E 120.0 . .
C9E N1E C10E 120.0 . .
C9E N1E Cu2 117.1(2) . .
C10E N1E Cu2 122.9(2) . .
N1E C10E C11E 120.0 . .
C12E C11E C10E 120.0 . .
C11E C12E C8E 120.0 . .
N5E C13E C3E 127.3(11) . .
N5E C13E O2E 116.7(12) . .
C3E C13E O2E 115.6(8) . .
C15E C14E C18E 120.0 . .
C15E C14E N5E 133.0(8) . .
C18E C14E N5E 106.8(8) . .
C14E C15E N2E 120.0 . .
C15E N2E C16E 120.0 . .
C15E N2E Cu3 114.1(3) . .
C16E N2E Cu3 125.0(3) . .
C17E C16E N2E 120.0 . .
C16E C17E C18E 120.0 . .
C17E C18E C14E 120.0 . .
N6E C19E O3E 134.9(10) . .
N6E C19E C5E 109.8(7) . .
O3E C19E C5E 114.9(8) . .
C24E C20E C21E 120.0 . .
C24E C20E N6E 108.3(4) . .
C21E C20E N6E 130.0(4) . .
N3E C21E C20E 120.0 . .
C21E N3E C22E 120.0 . .
C21E N3E Cu4 115.4(3) . .
C22E N3E Cu4 123.2(3) . .
N3E C22E C23E 120.0 . .
C24E C23E C22E 120.0 . .
C23E C24E C20E 120.0 . .
C7F N4F C8F 125.3(18) . .
C13F N5F C14F 137.6(11) . .
C19F N6F C20F 127.5(8) . .
C2F C1F C6F 120.0 . .
C2F C1F C7F 123.4(4) . .
C6F C1F C7F 116.4(4) . .
C3F C2F C1F 120.0 . .
C13F C3F C2F 132.1(5) . .
C13F C3F C4F 107.8(5) . .
C2F C3F C4F 120.0 . .
C5F C4F C3F 120.0 . .
C4F C5F C6F 120.0 . .
C4F C5F C19F 129.3(4) . .
C6F C5F C19F 110.7(4) . .
C5F C6F C1F 120.0 . .
O1F C7F N4F 124.5(12) . .
O1F C7F C1F 107.8(9) . .
N4F C7F C1F 127.6(12) . .
N4F C8F C9F 108.7(10) . .
N4F C8F C12F 131.2(10) . .
C9F C8F C12F 120.0 . .
C8F C9F N1F 120.0 . .
C10F N1F C9F 120.0 . .
C10F N1F Cu2 115.8(2) . .
C9F N1F Cu2 123.8(2) . .
N1F C10F C11F 120.0 . .
C12F C11F C10F 120.0 . .
C11F C12F C8F 120.0 . .
C3F C13F O2F 144.7(10) . .
C3F C13F N5F 112.7(8) . .
O2F C13F N5F 98.8(11) . .
C15F C14F C18F 120.0 . .
C15F C14F N5F 119.6(6) . .
C18F C14F N5F 120.2(6) . .
N2F C15F C14F 120.0 . .
C15F N2F C16F 120.0 . .
C15F N2F Cu4 119.0(3) . .
C16F N2F Cu4 121.0(3) . .
C17F C16F N2F 120.0 . .
C18F C17F C16F 120.0 . .
C17F C18F C14F 120.0 . .
O3F C19F N6F 105.2(14) . .
O3F C19F C5F 138.1(14) . .
N6F C19F C5F 116.1(8) . .
C24F C20F C21F 120.0 . .
C24F C20F N6F 126.1(4) . .
C21F C20F N6F 113.9(4) . .
C20F C21F N3F 120.0 . .
C22F N3F C21F 120.0 . .
C22F N3F Cu5 116.6(3) . .
C21F N3F Cu5 123.3(3) . .
N3F C22F C23F 120.0 . .
C24F C23F C22F 120.0 . .
C20F C24F C23F 120.0 . .
C8G N4G C7G 118.4(11) . .
C13G N5G C14G 118.8(12) . .
C19G N6G C20G 129.2(6) . .
C2G C1G C6G 120.0 . .
C2G C1G C7G 118.7(4) . .
C6G C1G C7G 121.3(4) . .
C1G C2G C3G 120.0 . .
C4G C3G C2G 120.0 . .
C4G C3G C13G 116.9(4) . .
C2G C3G C13G 122.9(4) . .
C3G C4G C5G 120.0 . .
C19G C5G C4G 121.0(4) . .
C19G C5G C6G 118.9(4) . .
C4G C5G C6G 120.0 . .
C1G C6G C5G 120.0 . .
O1G C7G N4G 131.7(10) . .
O1G C7G C1G 111.2(8) . .
N4G C7G C1G 117.0(8) . .
N4G C8G C9G 124.3(6) . .
N4G C8G C12G 115.3(6) . .
C9G C8G C12G 120.0 . .
N1G C9G C8G 120.0 . .
C9G N1G C10G 120.0 . .
C9G N1G Cu2 119.3(2) . .
C10G N1G Cu2 120.5(2) . .
N1G C10G C11G 120.0 . .
C12G C11G C10G 120.0 . .
C11G C12G C8G 120.0 . .
O2G C13G N5G 129.8(10) . .
O2G C13G C3G 113.9(8) . .
N5G C13G C3G 116.1(8) . .
C15G C14G C18G 120.0 . .
C15G C14G N5G 122.6(6) . .
C18G C14G N5G 117.3(6) . .
C14G C15G N2G 120.0 . .
C16G N2G C15G 120.0 . .
C16G N2G Cu5 118.1(2) . .
C15G N2G Cu5 121.9(2) . .
C17G C16G N2G 120.0 . .
C18G C17G C16G 120.0 . .
C17G C18G C14G 120.0 . .
O3G C19G C5G 120.1(7) . .
O3G C19G N6G 113.7(7) . .
C5G C19G N6G 126.0(6) . .
C24G C20G C21G 120.0 . .
C24G C20G N6G 114.5(3) . .
C21G C20G N6G 125.5(3) . .
N3G C21G C20G 120.0 . .
C22G N3G C21G 120.0 . .
C22G N3G Cu6 123.8(2) . .
C21G N3G Cu6 115.7(2) . .
N3G C22G C23G 120.0 . .
C22G C23G C24G 120.0 . .
C20G C24G C23G 120.0 . .
C7H N4H C8H 118.6(10) . .
C13H N5H C14H 123.0(12) . .
C19H N6H C20H 126.7(7) . .
C2H C1H C6H 120.0 . .
C2H C1H C7H 114.2(3) . .
C6H C1H C7H 125.8(3) . .
C1H C2H C3H 120.0 . .
C4H C3H C2H 120.0 . .
C4H C3H C13H 122.5(3) . .
C2H C3H C13H 117.5(3) . .
C3H C4H C5H 120.0 . .
C4H C5H C6H 120.0 . .
C4H C5H C19H 121.9(3) . .
C6H C5H C19H 118.1(3) . .
C1H C6H C5H 120.0 . .
O1H C7H N4H 120.6(8) . .
O1H C7H C1H 119.0(7) . .
N4H C7H C1H 115.0(7) . .
C9H C8H C12H 120.0 . .
C9H C8H N4H 106.2(5) . .
C12H C8H N4H 133.8(5) . .
N1H C9H C8H 120.0 . .
C9H N1H C10H 120.0 . .
C9H N1H Cu2 120.0(2) . .
C10H N1H Cu2 120.0(2) . .
C11H C10H N1H 120.0 . .
C10H C11H C12H 120.0 . .
C11H C12H C8H 120.0 . .
N5H C13H O2H 125.2(10) . .
N5H C13H C3H 121.5(9) . .
O2H C13H C3H 113.2(7) . .
N5H C14H C18H 130.3(6) . .
N5H C14H C15H 109.6(6) . .
C18H C14H C15H 120.0 . .
C14H C15H N2H 120.0 . .
C16H N2H C15H 120.0 . .
C16H N2H Cu6 119.7(2) . .
C15H N2H Cu6 120.1(2) . .
N2H C16H C17H 120.0 . .
C16H C17H C18H 120.0 . .
C17H C18H C14H 120.0 . .
O3H C19H N6H 127.1(8) . .
O3H C19H C5H 115.6(6) . .
N6H C19H C5H 116.8(6) . .
N6H C20H C21H 113.4(3) . .
N6H C20H C24H 125.7(3) . .
C21H C20H C24H 120.0 . .
C20H C21H N3H 120.0 . .
C21H N3H C22H 120.0 . .
C21H N3H Cu3 120.1(2) . .
C22H N3H Cu3 119.7(2) . .
C23H C22H N3H 120.0 . .
C22H C23H C24H 120.0 . .
C20H C24H C23H 120.0 . .
N1K Cu7 N1L 92.1(4) . .
N1K Cu7 N3K 178.1(3) . 2_665
N1L Cu7 N3K 87.9(4) . 2_665
N1K Cu7 N1J 93.6(2) . .
N1L Cu7 N1J 174.3(4) . .
N3K Cu7 N1J 86.5(2) 2_665 .
N1K Cu7 O13 92.7(3) . .
N1L Cu7 O13 88.5(5) . .
N3K Cu7 O13 89.2(3) 2_665 .
N1J Cu7 O13 90.9(3) . .
N1K Cu7 O15 88.26(17) . .
N1L Cu7 O15 88.9(4) . .
N3K Cu7 O15 89.83(19) 2_665 .
N1J Cu7 O15 91.63(14) . .
O13 Cu7 O15 177.2(3) . .
N2K Cu8 N2J 90.0(3) . .
N2K Cu8 N3J 90.1(3) . 3_565
N2J Cu8 N3J 179.5(4) . 3_565
N2K Cu8 N1M 168.2(3) . .
N2J Cu8 N1M 84.4(3) . .
N3J Cu8 N1M 95.4(3) 3_565 .
N2K Cu8 O14 95.3(3) . .
N2J Cu8 O14 94.1(4) . .
N3J Cu8 O14 86.4(3) 3_565 .
N1M Cu8 O14 95.4(3) . .
N2K Cu8 O16 87.4(2) . .
N2J Cu8 O16 86.4(3) . .
N3J Cu8 O16 93.0(2) 3_565 .
N1M Cu8 O16 81.9(2) . .
O14 Cu8 O16 177.2(2) . .
O13 S13 C26 105.8(7) . .
O13 S13 C25 108.7(9) . .
C26 S13 C25 99.0(9) . .
S13 O13 Cu7 173.9(7) . .
O14 S14 C27 106.5(8) . .
O14 S14 C28 106.1(7) . .
C27 S14 C28 100.9(9) . .
S14 O14 Cu8 157.0(6) . .
C7J N4J C8J 117.2(9) . .
C13J N5J C14J 118.3(13) . .
C19J N6J C20J 111.8(5) . .
C2J C1J C6J 120.0 . .
C2J C1J C7J 116.6 . .
C6J C1J C7J 122.6 . .
C1J C2J C3J 120.0 . .
C4J C3J C2J 120.0 . .
C4J C3J C13J 119.8(3) . .
C2J C3J C13J 120.1(3) . .
C3J C4J C5J 120.0 . .
C6J C5J C4J 120.0 . .
C6J C5J C19J 111.2(3) . .
C4J C5J C19J 128.7(3) . .
C1J C6J C5J 120.0 . .
O1J C7J N4J 139.9(9) . .
O1J C7J C1J 104.4(6) . .
N4J C7J C1J 109.4(6) . .
C12J C8J C9J 120.0 . .
C12J C8J N4J 114.8(4) . .
C9J C8J N4J 125.2(4) . .
N1J C9J C8J 120.0 . .
C9J N1J C10J 120.0 . .
C9J N1J Cu7 114.09(14) . .
C10J N1J Cu7 125.62(14) . .
C11J C10J N1J 120.0 . .
C10J C11J C12J 120.0 . .
C8J C12J C11J 120.0 . .
O2J C13J N5J 137.8(11) . .
O2J C13J C3J 106.1(8) . .
N5J C13J C3J 115.8(8) . .
N5J C14J C15J 125.0(8) . .
N5J C14J C18J 114.8(8) . .
C15J C14J C18J 120.0 . .
C14J C15J N2J 120.0 . .
C16J N2J C15J 120.0 . .
C16J N2J Cu8 118.3(3) . .
C15J N2J Cu8 121.3(3) . .
N2J C16J C17J 120.0 . .
C18J C17J C16J 120.0 . .
C17J C18J C14J 120.0 . .
O3J C19J N6J 133.2(8) . .
O3J C19J C5J 116.8(8) . .
N6J C19J C5J 108.4(5) . .
C21J C20J C24J 120.0 . .
C21J C20J N6J 133.4(3) . .
C24J C20J N6J 106.6(3) . .
C20J C21J N3J 120.0 . .
C22J N3J C21J 120.0 . .
C22J N3J Cu8 126.1(2) . 2_665
C21J N3J Cu8 112.4(2) . 2_665
C23J C22J N3J 120.0 . .
C22J C23J C24J 120.0 . .
C20J C24J C23J 120.0 . .
C7K N4K C8K 114.5(15) . .
C13K N5K C14K 108.1(13) . .
C19K N6K C20K 135.6(7) . .
C2K C1K C6K 120.0 . .
C2K C1K C7K 134.0 . .
C6K C1K C7K 105.2 . .
C3K C2K C1K 120.0 . .
C2K C3K C4K 120.0 . .
C2K C3K C13K 115.3(3) . .
C4K C3K C13K 122.1(4) . .
C5K C4K C3K 120.0 . .
C4K C5K C6K 120.0 . .
C4K C5K C19K 116.8(3) . .
C6K C5K C19K 123.1(3) . .
C5K C6K C1K 120.0 . .
N4K C7K O1K 149.7(12) . .
N4K C7K C1K 120.7(10) . .
O1K C7K C1K 89.0(7) . .
C9K C8K C12K 120.0 . .
C9K C8K N4K 108.8(6) . .
C12K C8K N4K 130.4(6) . .
C8K C9K N1K 120.0 . .
C10K N1K C9K 120.0 . .
C10K N1K Cu7 116.97(18) . .
C9K N1K Cu7 123.00(18) . .
N1K C10K C11K 120.0 . .
C12K C11K C10K 120.0 . .
C8K C12K C11K 120.0 . .
N5K C13K C3K 95.0(9) . .
N5K C13K O2K 131.8(11) . .
C3K C13K O2K 116.3(7) . .
C18K C14K C15K 120.0 . .
C18K C14K N5K 132.3(6) . .
C15K C14K N5K 107.6(6) . .
N2K C15K C14K 120.0 . .
C15K N2K C16K 120.0 . .
C15K N2K Cu8 121.8(2) . .
C16K N2K Cu8 118.2(2) . .
C17K C16K N2K 120.0 . .
C16K C17K C18K 120.0 . .
C14K C18K C17K 120.0 . .
N6K C19K O3K 121.4(8) . .
N6K C19K C5K 123.7(6) . .
O3K C19K C5K 114.9(7) . .
N6K C20K C24K 122.5(3) . .
N6K C20K C21K 117.5(3) . .
C24K C20K C21K 120.0 . .
N3K C21K C20K 120.0 . .
C22K N3K C21K 120.0 . .
C22K N3K Cu7 121.4(2) . 3_565
C21K N3K Cu7 118.2(2) . 3_565
N3K C22K C23K 120.0 . .
C24K C23K C22K 120.0 . .
C23K C24K C20K 120.0 . .
C8L N4L C7L 126.2(16) . .
C2L C1L C2L 120(2) 3_565 .
C2L C1L C7L 111(2) 3_565 .
C2L C1L C7L 129(2) . .
C1L C2L C1L 120(2) 2_665 .
O1L C7L N4L 123.3(19) . .
O1L C7L C1L 123(2) . .
N4L C7L C1L 114(2) . .
N4L C8L C9L 116.9(16) . .
N4L C8L C12L 124.6(17) . .
C9L C8L C12L 118.5(15) . .
N1L C9L C8L 119.3(15) . .
C9L N1L C10L 121.8(12) . .
C9L N1L Cu7 118.0(10) . .
C10L N1L Cu7 120.1(11) . .
C11L C10L N1L 117.7(15) . .
C10L C11L C12L 124.7(18) . .
C11L C12L C8L 117.9(17) . .
C7M N4M C8M 121.8(14) . .
C2M C1M C2M 119.4(15) . 3_565
C2M C1M C7M 121.8(17) . .
C2M C1M C7M 118.8(16) 3_565 .
C1M C2M C1M 120.6(15) . 2_665
N4M C7M O1M 125.7(11) . .
N4M C7M C1M 122.1(13) . .
O1M C7M C1M 112.0(10) . .
C12M C8M C9M 120.0 . .
C12M C8M N4M 129.4(7) . .
C9M C8M N4M 110.2(7) . .
N1M C9M C8M 120.0 . .
C9M N1M C10M 120.0 . .
C9M N1M Cu8 119.2(2) . .
C10M N1M Cu8 117.3(2) . .
C11M C10M N1M 120.0 . .
C10M C11M C12M 120.0 . .
C8M C12M C11M 120.0 . .
N1O Cu9 N1N 158.6(2) . .
N1O Cu9 N2N 111.4(3) . 5_557
N1N Cu9 N2N 88.7(4) . 5_557
N1O Cu9 N3N 69.1(3) . 6_557
N1N Cu9 N3N 90.6(4) . 6_557
N2N Cu9 N3N 178.4(5) 5_557 6_557
N1O Cu9 O17 90.7(3) . .
N1N Cu9 O17 95.7(4) . .
N2N Cu9 O17 92.8(4) 5_557 .
N3N Cu9 O17 88.7(4) 6_557 .
N1O Cu9 O18 87.12(8) . .
N1N Cu9 O18 86.6(3) . .
N2N Cu9 O18 87.2(3) 5_557 .
N3N Cu9 O18 91.4(3) 6_557 .
O17 Cu9 O18 177.7(3) . .
O17 S17 C33 105.6(7) . .
O17 S17 C34 108.1(7) . .
C33 S17 C34 101.6(8) . .
S17 O17 Cu9 162.3(6) . .
C7N N4N C8N 128.1(16) . .
C13N N5N C14N 117.0(18) . .
C19N N6N C20N 122.6(10) . .
C2N C1N C6N 120.0 . .
C2N C1N C7N 129.4(4) . .
C6N C1N C7N 110.3(4) . .
C3N C2N C1N 120.0 . .
C2N C3N C4N 120.0 . .
C2N C3N C13N 119.8(5) . .
C4N C3N C13N 119.9(5) . .
C5N C4N C3N 120.0 . .
C4N C5N C6N 120.0 . .
C4N C5N C19N 121.7(6) . .
C6N C5N C19N 117.9(6) . .
C5N C6N C1N 120.0 . .
N4N C7N O1N 104.0(12) . .
N4N C7N C1N 103.9(11) . .
O1N C7N C1N 115.9(10) . .
C12N C8N C9N 120.0 . .
C12N C8N N4N 122.5(8) . .
C9N C8N N4N 117.4(8) . .
N1N C9N C8N 120.0 . .
C10N N1N C9N 120.0 . .
C10N N1N Cu9 124.0(3) . .
C9N N1N Cu9 116.0(3) . .
C11N C10N N1N 120.0 . .
C12N C11N C10N 120.0 . .
C11N C12N C8N 120.0 . .
O2N C13N N5N 135.4(15) . .
O2N C13N C3N 112.4(11) . .
N5N C13N C3N 111.6(12) . .
C15N C14N C18N 120.0 . .
C15N C14N N5N 118.3(10) . .
C18N C14N N5N 119.1(10) . .
C14N C15N N2N 120.0 . .
C15N N2N C16N 120.0 . .
C15N N2N Cu9 111.6(3) . 6_557
C16N N2N Cu9 128.0(3) . 6_557
C17N C16N N2N 120.0 . .
C16N C17N C18N 120.0 . .
C17N C18N C14N 120.0 . .
N6N C19N O3N 119.5(14) . .
N6N C19N C5N 112.2(10) . .
O3N C19N C5N 127.0(13) . .
C24N C20N C21N 120.0 . .
C24N C20N N6N 121.7(5) . .
C21N C20N N6N 116.9(5) . .
C20N C21N N3N 120.0 . .
C22N N3N C21N 120.0 . .
C22N N3N Cu9 127.9(4) . 5_557
C21N N3N Cu9 110.3(4) . 5_557
C23N C22N N3N 120.0 . .
C22N C23N C24N 120.0 . .
C20N C24N C23N 120.0 . .
C8O N4O C7O 120.1(10) . .
C2O C1O C2O 118.7(12) 3 .
C2O C1O C7O 123.2(13) 3 .
C2O C1O C7O 117.5(13) . .
C1O C2O C1O 121.3(12) 2 .
O1O C7O C1O 130.1(12) . .
O1O C7O N4O 126.0(12) . .
C1O C7O N4O 102.5(8) . .
C9O C8O C12O 120.0 . .
C9O C8O N4O 117.1(6) . .
C12O C8O N4O 122.8(6) . .
C8O C9O N1O 120.0 . .
C10O N1O C9O 120.0 . .
C10O N1O Cu9 103.42(6) . .
C9O N1O Cu9 133.25(7) . .
N1O C10O C11O 120.0 . .
C12O C11O C10O 120.0 . .
C11O C12O C8O 120.0 . .
O113 Cl13 O213 155.5 . .
O113 Cl13 O413 101.9 . .
O213 Cl13 O413 88.4 . .
O113 Cl13 O313 99.4 . .
O213 Cl13 O313 102.0 . .
O413 Cl13 O313 93.8 . .
Cl13 O113 Cu1 162.5 . .
O420 Cl20 O220 118.8 . .
O420 Cl20 O120 118.7 . .
O220 Cl20 O120 111.5 . .
O420 Cl20 O320 111.3 . .
O220 Cl20 O320 99.8 . .
O120 Cl20 O320 91.3 . .
Cl20 O120 Cu2 147.71(5) . .
S10 O10 Cu4 148.58(6) . .
O11 S11 C21 113.5 . .
O11 S11 C22 102.3 . .
C21 S11 C22 126.0 . .
S11 O11 Cu5 160.46(6) . .
O12 S12 O12 180.0(3) . 4_767
O12 S12 C24 95.70(8) . 4_767
O12 S12 C24 84.30(14) 4_767 4_767
O12 S12 C24 84.3 . .
O12 S12 C24 95.70(13) 4_767 .
C24 S12 C24 180.00(13) 4_767 .
O12 S12 C23 92.51(8) . 4_767
O12 S12 C23 87.49(15) 4_767 4_767
C24 S12 C23 92.21(12) 4_767 4_767
C24 S12 C23 87.79(7) . 4_767
O12 S12 C23 87.5 . .
O12 S12 C23 92.51(14) 4_767 .
C24 S12 C23 87.79(9) 4_767 .
C24 S12 C23 92.2 . .
C23 S12 C23 180.00(9) 4_767 .
S12 O12 C24 61.0 . .
S12 O12 Cu6 173.2 . .
C24 O12 Cu6 120.0 . .
S12 C24 O12 34.7 . .
O15 S15 C29 109.2 . .
O15 S15 C30 100.7 . .
C29 S15 C30 84.7 . .
S15 O15 C292 33.5 . .
S15 O15 Cu7 170.99(5) . .
C292 O15 Cu7 137.9 . .
C302 C292 O15 74.9 . .
O16 S16 C32 108.2 . .
O16 S16 C31 98.5 . .
C32 S16 C31 96.7 . .
S16 O16 Cu8 175.5 . .
O18 S181 C35 102.3 . .
S181 O18 S182 32.9 . .
S181 O18 Cu9 171.1 . .
S182 O18 Cu9 138.2 . .
O1P Cl1 O4P 111.0 . .
O1P Cl1 O3P 112.7 . .
O4P Cl1 O3P 122.4 . .
O1P Cl1 O2P 108.1 . .
O4P Cl1 O2P 107.9 . .
O3P Cl1 O2P 92.0 . .
O7P Cl2 O5P 112.2 . .
O7P Cl2 O6P 110.3 . .
O5P Cl2 O6P 114.1 . .
O7P Cl2 O8P 79.9 . .
O5P Cl2 O8P 109.1 . .
O6P Cl2 O8P 126.2 . .
O10P Cl3 O9P 124.2 . .
O10P Cl3 O12P 115.8 . .
O9P Cl3 O12P 102.6 . .
O10P Cl3 O11P 112.7 . .
O9P Cl3 O11P 92.8 . .
O12P Cl3 O11P 105.2 . .
O16P Cl4 O14P 98.0 . .
O16P Cl4 O13P 104.3 . .
O14P Cl4 O13P 104.8 . .
O16P Cl4 O15P 100.0 . .
O14P Cl4 O15P 135.3 . .
O13P Cl4 O15P 109.7 . .
O19P Cl5 O20P 106.4 . .
O19P Cl5 O17P 119.2 . .
O20P Cl5 O17P 107.6 . .
O19P Cl5 O18P 109.6 . .
O20P Cl5 O18P 103.2 . .
O17P Cl5 O18P 109.6 . .
O22P Cl6 O24P 106.5 . .
O22P Cl6 O21P 109.9 . .
O24P Cl6 O21P 107.9 . .
O22P Cl6 O23P 106.1 . .
O24P Cl6 O23P 115.3 . .
O21P Cl6 O23P 111.0 . .
O25P Cl7 O26P 118.8 . .
O25P Cl7 O27P 119.1 . .
O26P Cl7 O27P 115.7 . .
O25P Cl7 O28P 94.0 . .
O26P Cl7 O28P 107.6 . .
O27P Cl7 O28P 94.0 . .
O31P Cl8 O29P 117.0 . .
O31P Cl8 O30P 117.5 . .
O29P Cl8 O30P 112.6 . .
O31P Cl8 O32P 109.9 . .
O29P Cl8 O32P 109.2 . .
O30P Cl8 O32P 86.1 . .
O35P Cl9 O34P 130.7 . .
O35P Cl9 O33P 114.2 . .
O34P Cl9 O33P 114.7 . .

loop_
_geom_bond_atom_site_label_1
_geom_bond_atom_site_label_2
_geom_bond_distance
_geom_bond_site_symmetry_2
Cu1 N1A 1.959(7) .
Cu1 N1B 1.971(7) .
Cu1 N1D 1.997(7) .
Cu1 N1C 2.034(7) .
Cu1 O1 2.266(8) .
Cu1 O113 2.694(2) .
Cu2 N1G 2.007(8) .
Cu2 N1F 2.025(9) .
Cu2 N1H 2.060(7) .
Cu2 N1E 2.062(8) .
Cu2 O2 2.253(9) .
Cu2 O120 2.640(2) .
Cu3 N2A 1.991(5) .
Cu3 N3H 2.043(6) .
Cu3 N2E 2.068(8) .
Cu3 N3D 2.070(8) .
Cu3 O3 2.248(8) .
Cu3 O213 2.648(2) 6_547
Cu4 N2F 1.931(9) .
Cu4 N3E 1.941(9) .
Cu4 N3A 1.983(6) .
Cu4 N2B 2.025(9) .
Cu4 O4 2.331(9) .
Cu4 O10 2.609(2) .
Cu5 N2G 1.976(7) .
Cu5 N2C 2.044(9) .
Cu5 N3B 2.095(7) .
Cu5 N3F 2.100(8) .
Cu5 O5 2.401(11) .
Cu5 O11 2.517(2) .
Cu6 N3C 2.000(7) .
Cu6 N3G 2.060(7) .
Cu6 N2H 2.061(7) .
Cu6 N2D 2.066(7) .
Cu6 O6 2.249(8) .
Cu6 O12 2.748(2) .
S1 O1 1.447(8) .
S1 C2 1.762(15) .
S1 C1 1.811(13) .
S21 O2 1.529(9) .
S21 C4 1.726(19) .
S21 C3 1.798(12) .
S22 O2 1.443(18) .
S22 C4 1.56(3) .
S22 C3 1.787(14) .
S3 O3 1.489(9) .
S3 C5 1.801(15) .
S3 C6 1.802(19) .
S4 O4 1.502(9) .
S4 C7 1.792(15) .
S4 C8 1.810(15) .
S51 O5 1.507(10) .
S51 C10 1.787(16) .
S51 C9 1.808(14) .
S52 O5 1.51(2) .
S52 C9 1.775(19) .
S52 C10 1.79(2) .
S6 O6 1.458(8) .
S6 C11 1.744(16) .
S6 C12 1.776(16) .
O1A C7A 1.229(12) .
O2A C13A 1.178(10) .
O3A C19A 1.252(10) .
N4A C7A 1.432(12) .
N4A C8A 1.501(12) .
N5A C14A 1.313(12) .
N5A C13A 1.460(12) .
N6A C20A 1.473(8) .
N6A C19A 1.644(8) .
C1A C6A 1.3900 .
C1A C2A 1.3902 .
C1A C7A 1.453(9) .
C2A C3A 1.3895 .
C3A C4A 1.3901 .
C3A C13A 1.478(8) .
C4A C5A 1.3900 .
C5A C19A 1.339(7) .
C5A C6A 1.3899 .
C8A C12A 1.3899 .
C8A C9A 1.3901 .
C9A N1A 1.3899 .
N1A C10A 1.3899 .
C10A C11A 1.3897 .
C11A C12A 1.3900 .
C14A C15A 1.3898 .
C14A C18A 1.3901 .
C15A N2A 1.3900 .
N2A C16A 1.3898 .
C16A C17A 1.3902 .
C17A C18A 1.3898 .
C20A C21A 1.3899 .
C20A C24A 1.3901 .
C21A N3A 1.3900 .
N3A C22A 1.3901 .
C22A C23A 1.3900 .
C23A C24A 1.3900 .
O1B C7B 1.397(13) .
O2B C13B 1.284(15) .
O3B C19B 1.181(9) .
N4B C7B 1.298(11) .
N4B C8B 1.495(16) .
N5B C13B 1.386(16) .
N5B C14B 1.386(14) .
N6B C20B 1.412(10) .
N6B C19B 1.554(9) .
C1B C2B 1.3900 .
C1B C6B 1.3901 .
C1B C7B 1.426(10) .
C2B C3B 1.3900 .
C3B C4B 1.3900 .
C3B C13B 1.569(12) .
C4B C5B 1.3900 .
C5B C6B 1.3899 .
C5B C19B 1.505(10) .
C8B C12B 1.3896 .
C8B C9B 1.3902 .
C9B N1B 1.3900 .
N1B C10B 1.3898 .
C10B C11B 1.3904 .
C11B C12B 1.3901 .
C14B C15B 1.3899 .
C14B C18B 1.3899 .
C15B N2B 1.3901 .
N2B C16B 1.3903 .
C16B C17B 1.3898 .
C17B C18B 1.3900 .
C20B C21B 1.3897 .
C20B C24B 1.3900 .
C21B N3B 1.3902 .
N3B C22B 1.3900 .
C22B C23B 1.3900 .
C23B C24B 1.3900 .
O1C C7C 1.179(12) .
O2C C13C 1.407(15) .
O3C C19C 1.298(11) .
N4C C7C 1.361(11) .
N4C C8C 1.377(12) .
N5C C13C 1.303(12) .
N5C C14C 1.404(14) .
N6C C20C 1.311(9) .
N6C C19C 1.536(9) .
C1C C2C 1.3899 .
C1C C6C 1.3902 .
C1C C7C 1.521(9) .
C2C C3C 1.3900 .
C3C C4C 1.3897 .
C3C C13C 1.443(12) .
C4C C5C 1.3900 .
C5C C19C 1.385(9) .
C5C C6C 1.3899 .
C8C C9C 1.3899 .
C8C C12C 1.3899 .
C9C N1C 1.3899 .
N1C C10C 1.3900 .
C10C C11C 1.3900 .
C11C C12C 1.3899 .
C14C C18C 1.3899 .
C14C C15C 1.3900 .
C15C N2C 1.3900 .
N2C C16C 1.3899 .
C16C C17C 1.3901 .
C17C C18C 1.3900 .
C20C C24C 1.3894 .
C20C C21C 1.3900 .
C21C N3C 1.3901 .
N3C C22C 1.3900 .
C22C C23C 1.3900 .
C23C C24C 1.3904 .
O1D C7D 1.221(13) .
O2D C13D 1.281(12) .
O3D C19D 1.151(17) .
N4D C7D 1.289(12) .
N4D C8D 1.441(11) .
N5D C13D 1.197(14) .
N5D C14D 1.367(17) .
N6D C20D 1.246(10) .
N6D C19D 1.559(10) .
C1D C2D 1.3899 .
C1D C6D 1.3900 .
C1D C7D 1.485(10) .
C2D C3D 1.3898 .
C3D C4D 1.3902 .
C3D C13D 1.626(10) .
C4D C5D 1.3901 .
C5D C6D 1.3900 .
C5D C19D 1.606(10) .
C8D C12D 1.3902 .
C8D C9D 1.3903 .
C9D N1D 1.3899 .
N1D C10D 1.3899 .
C10D C11D 1.3901 .
C11D C12D 1.3902 .
C14D C15D 1.3893 .
C14D C18D 1.3902 .
C15D N2D 1.3901 .
N2D C16D 1.3899 .
C16D C17D 1.3900 .
C17D C18D 1.3901 .
C20D C24D 1.3900 .
C20D C21D 1.3902 .
C21D N3D 1.3901 .
N3D C22D 1.3899 .
C22D C23D 1.3900 .
C23D C24D 1.3900 .
O1E C7E 1.269(14) .
O2E C13E 1.423(13) .
O3E C19E 1.307(14) .
N4E C7E 1.29(2) .
N4E C8E 1.371(16) .
N5E C13E 1.290(15) .
N5E C14E 1.393(18) .
N6E C19E 1.288(10) .
N6E C20E 1.513(12) .
C1E C2E 1.3900 .
C1E C6E 1.3901 .
C1E C7E 1.550(11) .
C2E C3E 1.3900 .
C3E C13E 1.384(11) .
C3E C4E 1.3898 .
C4E C5E 1.3900 .
C5E C6E 1.3898 .
C5E C19E 1.557(12) .
C8E C9E 1.3901 .
C8E C12E 1.3902 .
C9E N1E 1.3899 .
N1E C10E 1.3900 .
C10E C11E 1.3901 .
C11E C12E 1.3899 .
C14E C15E 1.3899 .
C14E C18E 1.3902 .
C15E N2E 1.3901 .
N2E C16E 1.3901 .
C16E C17E 1.3899 .
C17E C18E 1.3899 .
C20E C24E 1.3900 .
C20E C21E 1.3901 .
C21E N3E 1.3899 .
N3E C22E 1.3900 .
C22E C23E 1.3902 .
C23E C24E 1.3900 .
O1F C7F 1.272(17) .
O2F C13F 1.354(15) .
O3F C19F 1.21(2) .
N4F C7F 1.32(2) .
N4F C8F 1.334(19) .
N5F C13F 1.478(18) .
N5F C14F 1.548(16) .
N6F C19F 1.334(10) .
N6F C20F 1.515(11) .
C1F C2F 1.3899 .
C1F C6F 1.3901 .
C1F C7F 1.492(11) .
C2F C3F 1.3899 .
C3F C13F 1.197(11) .
C3F C4F 1.3900 .
C4F C5F 1.3898 .
C5F C6F 1.3900 .
C5F C19F 1.434(11) .
C8F C9F 1.3898 .
C8F C12F 1.3901 .
C9F N1F 1.3903 .
N1F C10F 1.3900 .
C10F C11F 1.3901 .
C11F C12F 1.3899 .
C14F C15F 1.3899 .
C14F C18F 1.3901 .
C15F N2F 1.3899 .
N2F C16F 1.3900 .
C16F C17F 1.3900 .
C17F C18F 1.3897 .
C20F C24F 1.3900 .
C20F C21F 1.3901 .
C21F N3F 1.3901 .
N3F C22F 1.3899 .
C22F C23F 1.3903 .
C23F C24F 1.3900 .
O1G C7G 1.296(13) .
O2G C13G 1.250(12) .
O3G C19G 1.326(12) .
N4G C8G 1.378(16) .
N4G C7G 1.413(13) .
N5G C13G 1.368(14) .
N5G C14G 1.464(15) .
N6G C19G 1.395(9) .
N6G C20G 1.414(10) .
C1G C2G 1.3899 .
C1G C6G 1.3899 .
C1G C7G 1.512(10) .
C2G C3G 1.3901 .
C3G C4G 1.3900 .
C3G C13G 1.549(10) .
C4G C5G 1.3900 .
C5G C19G 1.372(9) .
C5G C6G 1.3902 .
C8G C9G 1.3900 .
C8G C12G 1.3900 .
C9G N1G 1.3899 .
N1G C10G 1.3901 .
C10G C11G 1.3901 .
C11G C12G 1.3899 .
C14G C15G 1.3900 .
C14G C18G 1.3901 .
C15G N2G 1.3900 .
N2G C16G 1.3899 .
C16G C17G 1.3899 .
C17G C18G 1.3899 .
C20G C24G 1.3899 .
C20G C21G 1.3902 .
C21G N3G 1.3901 .
N3G C22G 1.3899 .
C22G C23G 1.3900 .
C23G C24G 1.3900 .
O1H C7H 1.313(12) .
O2H C13H 1.391(14) .
O3H C19H 1.198(9) .
N4H C7H 1.427(13) .
N4H C8H 1.456(13) .
N5H C13H 1.319(12) .
N5H C14H 1.357(15) .
N6H C19H 1.316(8) .
N6H C20H 1.333(9) .
C1H C2H 1.3899 .
C1H C6H 1.3900 .
C1H C7H 1.518(9) .
C2H C3H 1.3902 .
C3H C4H 1.3900 .
C3H C13H 1.503(10) .
C4H C5H 1.3900 .
C5H C6H 1.3900 .
C5H C19H 1.572(9) .
C8H C9H 1.3899 .
C8H C12H 1.3901 .
C9H N1H 1.3899 .
N1H C10H 1.3900 .
C10H C11H 1.3900 .
C11H C12H 1.3901 .
C14H C18H 1.3900 .
C14H C15H 1.3900 .
C15H N2H 1.3901 .
N2H C16H 1.3898 .
C16H C17H 1.3899 .
C17H C18H 1.3900 .
C20H C21H 1.3898 .
C20H C24H 1.3901 .
C21H N3H 1.3900 .
N3H C22H 1.3901 .
C22H C23H 1.3899 .
C23H C24H 1.3901 .
Cu7 N1K 1.889(6) .
Cu7 N1L 1.964(11) .
Cu7 N3K 1.985(7) 2_665
Cu7 N1J 2.023(5) .
Cu7 O13 2.243(9) .
Cu7 O15 2.467(2) .
Cu8 N2K 1.940(7) .
Cu8 N2J 1.995(8) .
Cu8 N3J 2.021(7) 3_565
Cu8 N1M 2.037(7) .
Cu8 O14 2.302(9) .
Cu8 O16 2.691(2) .
S13 O13 1.526(9) .
S13 C26 1.717(16) .
S13 C25 1.78(2) .
S14 O14 1.515(10) .
S14 C27 1.80(2) .
S14 C28 1.87(2) .
O1J C7J 1.258(12) .
O2J C13J 1.280(11) .
O3J C19J 1.241(12) .
N4J C7J 1.277(12) .
N4J C8J 1.516(14) .
N5J C13J 1.334(15) .
N5J C14J 1.338(17) .
N6J C19J 1.388(8) .
N6J C20J 1.398(8) .
C1J C2J 1.3900 .
C1J C6J 1.3900 .
C1J C7J 1.7547 .
C2J C3J 1.3901 .
C3J C4J 1.3899 .
C3J C13J 1.606(10) .
C4J C5J 1.3901 .
C5J C6J 1.3900 .
C5J C19J 1.614(8) .
C8J C12J 1.3896 .
C8J C9J 1.3901 .
C9J N1J 1.3900 .
N1J C10J 1.3901 .
C10J C11J 1.3899 .
C11J C12J 1.3900 .
C14J C15J 1.3899 .
C14J C18J 1.3901 .
C15J N2J 1.3899 .
N2J C16J 1.3899 .
C16J C17J 1.3900 .
C17J C18J 1.3899 .
C20J C21J 1.3899 .
C20J C24J 1.3900 .
C21J N3J 1.3900 .
N3J C22J 1.3900 .
N3J Cu8 2.021(7) 2_665
C22J C23J 1.3900 .
C23J C24J 1.3901 .
O1K C7K 1.422(18) .
O2K C13K 1.495(16) .
O3K C19K 1.447(16) .
N4K C7K 1.136(12) .
N4K C8K 1.454(17) .
N5K C13K 1.412(15) .
N5K C14K 1.659(17) .
N6K C19K 1.268(8) .
N6K C20K 1.344(8) .
C1K C2K 1.3899 .
C1K C6K 1.3900 .
C1K C7K 1.8123 .
C2K C3K 1.3897 .
C3K C4K 1.3901 .
C3K C13K 1.447(9) .
C4K C5K 1.3899 .
C5K C6K 1.3900 .
C5K C19K 1.658(8) .
C8K C9K 1.3899 .
C8K C12K 1.3899 .
C9K N1K 1.3899 .
N1K C10K 1.3898 .
C10K C11K 1.3900 .
C11K C12K 1.3899 .
C14K C18K 1.3900 .
C14K C15K 1.3901 .
C15K N2K 1.3900 .
N2K C16K 1.3900 .
C16K C17K 1.3900 .
C17K C18K 1.3900 .
C20K C24K 1.3900 .
C20K C21K 1.3902 .
C21K N3K 1.3900 .
N3K C22K 1.3900 .
N3K Cu7 1.985(7) 3_565
C22K C23K 1.3903 .
C23K C24K 1.3897 .
O1L C7L 1.24(2) .
N4L C8L 1.364(17) .
N4L C7L 1.41(2) .
C1L C2L 1.321(18) 3_565
C1L C2L 1.390(19) .
C1L C7L 1.51(2) .
C2L C1L 1.321(18) 2_665
C8L C9L 1.418(19) .
C8L C12L 1.48(2) .
C9L N1L 1.357(15) .
N1L C10L 1.448(17) .
C10L C11L 1.34(2) .
C11L C12L 1.35(2) .
O1M C7M 1.414(13) .
N4M C7M 1.343(14) .
N4M C8M 1.429(16) .
C1M C2M 1.387(13) .
C1M C2M 1.398(12) 3_565
C1M C7M 1.439(13) .
C2M C1M 1.398(12) 2_665
C8M C12M 1.3899 .
C8M C9M 1.3900 .
C9M N1M 1.3899 .
N1M C10M 1.3900 .
C10M C11M 1.3900 .
C11M C12M 1.3900 .
Cu9 N1O 1.821(2) .
Cu9 N1N 1.849(9) .
Cu9 N2N 1.890(10) 5_557
Cu9 N3N 1.973(11) 6_557
Cu9 O17 2.308(9) .
Cu9 O18 2.633(2) .
S17 O17 1.473(9) .
S17 C33 1.733(18) .
S17 C34 1.858(19) .
O1N C7N 1.46(2) .
O2N C13N 1.24(2) .
O3N C19N 1.39(2) .
N4N C7N 1.31(2) .
N4N C8N 1.60(2) .
N5N C13N 1.26(2) .
N5N C14N 1.41(2) .
N6N C19N 1.067(15) .
N6N C20N 1.780(14) .
C1N C2N 1.3900 .
C1N C6N 1.3901 .
C1N C7N 1.657(13) .
C2N C3N 1.3899 .
C3N C4N 1.3901 .
C3N C13N 1.716(13) .
C4N C5N 1.3899 .
C5N C6N 1.3900 .
C5N C19N 1.449(14) .
C8N C12N 1.3901 .
C8N C9N 1.3901 .
C9N N1N 1.3900 .
N1N C10N 1.3900 .
C10N C11N 1.3900 .
C11N C12N 1.3900 .
C14N C15N 1.3900 .
C14N C18N 1.3901 .
C15N N2N 1.3900 .
N2N C16N 1.3900 .
N2N Cu9 1.890(10) 6_557
C16N C17N 1.3900 .
C17N C18N 1.3900 .
C20N C24N 1.3898 .
C20N C21N 1.3901 .
C21N N3N 1.3901 .
N3N C22N 1.3900 .
N3N Cu9 1.973(11) 5_557
C22N C23N 1.3899 .
C23N C24N 1.3901 .
O1O C7O 1.235(15) .
N4O C8O 1.509(14) .
N4O C7O 1.549(13) .
C1O C2O 1.388(11) 3
C1O C2O 1.400(12) .
C1O C7O 1.439(10) .
C2O C1O 1.388(11) 2
C8O C9O 1.3900 .
C8O C12O 1.3900 .
C9O N1O 1.3900 .
N1O C10O 1.3900 .
C10O C11O 1.3901 .
C11O C12O 1.3900 .
Cl13 O113 1.1568 .
Cl13 O213 1.1909 .
Cl13 O413 1.4412 .
Cl13 O313 1.5650 .
Cl20 O420 1.2459 .
Cl20 O220 1.3259 .
Cl20 O120 1.4833 .
Cl20 O320 1.5776 .
S10 O10 1.4746 .
S11 O11 1.3965 .
S11 C21 1.5742 .
S11 C22 1.6494 .
S12 O12 1.0698 .
S12 O12 1.070(2) 4_767
S12 C24 1.642(2) 4_767
S12 C24 1.6421 .
S12 C23 1.806(3) 4_767
S12 C23 1.8057 .
O12 C24 1.8687 .
S15 O15 1.4333 .
S15 C29 1.7260 .
S15 C30 1.8735 .
O15 C292 1.7107 .
C292 C302 1.5459 .
S16 O16 1.4465 .
S16 C32 1.6683 .
S16 C31 1.8882 .
S181 O18 1.4485 .
S181 C35 1.8591 .
S182 O18 1.7280 .
Cl1 O1P 1.3381 .
Cl1 O4P 1.4109 .
Cl1 O3P 1.4195 .
Cl1 O2P 1.6531 .
Cl2 O7P 1.3659 .
Cl2 O5P 1.4066 .
Cl2 O6P 1.4145 .
Cl2 O8P 1.6037 .
Cl3 O10P 1.3152 .
Cl3 O9P 1.3891 .
Cl3 O12P 1.5960 .
Cl3 O11P 1.6996 .
Cl4 O16P 1.3922 .
Cl4 O14P 1.4418 .
Cl4 O13P 1.4737 .
Cl4 O15P 1.5264 .
Cl5 O19P 1.4051 .
Cl5 O20P 1.4642 .
Cl5 O17P 1.5057 .
Cl5 O18P 1.5778 .
Cl6 O22P 1.4061 .
Cl6 O24P 1.4354 .
Cl6 O21P 1.4373 .
Cl6 O23P 1.4536 .
Cl7 O25P 1.3638 .
Cl7 O26P 1.4415 .
Cl7 O27P 1.5902 .
Cl7 O28P 1.6044 .
Cl8 O31P 1.3490 .
Cl8 O29P 1.4026 .
Cl8 O30P 1.4234 .
Cl8 O32P 1.7949 .
Cl9 O35P 1.1984 .
Cl9 O34P 1.3513 .
Cl9 O33P 1.3629 .
